data_4344106
loop_
_publ_author_name
'Grancha, Thais'
'Mon, Marta'
'Lloret, Francesc'
'Ferrando-Soria, Jes\'us'
'Journaux, Yves'
'Pas\'an, Jorge'
'Pardo, Emilio'

_publ_section_title
;
 Double Interpenetration in a Chiral Three-Dimensional Magnet with a
 (10,3)-a Structure.
;
_journal_issue 18
_journal_name_full 'Inorganic chemistry'
_journal_page_first 8890
_journal_page_last 8892
_journal_paper_doi 10.1021/acs.inorgchem.5b01738
_journal_volume 54
_journal_year 2015
_chemical_absolute_configuration rm
_chemical_formula_sum 'C200 H274 Cu6 Mn4 N16 O47 S6'
_chemical_formula_weight 4447.59
_chemical_name_systematic
;
 ?
;
_space_group_crystal_system orthorhombic
_space_group_IT_number 19
_space_group_name_Hall 'P 2ac 2ab'
_space_group_name_H-M_alt 'P 21 21 21'
_symmetry_space_group_name_Hall 'P 2ac 2ab'
_symmetry_space_group_name_H-M 'P 21 21 21'
_atom_sites_solution_hydrogens geom
_audit_creation_method SHELXL-97
_cell_angle_alpha 90
_cell_angle_beta 90
_cell_angle_gamma 90
_cell_formula_units_Z 4
_cell_length_a 27.310(6)
_cell_length_b 28.430(6)
_cell_length_c 30.556(6)
_cell_measurement_temperature 100(2)
_cell_volume 23724(9)
_computing_cell_refinement 'HKL2000 (Otwinowski & Minor, 1997)'
_computing_data_collection 'MxCube (ESRF, 2006)'
_computing_data_reduction 'HKL2000 (Otwinowski & Minor, 1997)'
_computing_structure_refinement 'SHELXL-97 (Sheldrick, 1997)'
_computing_structure_solution 'SHELXS-97 (Sheldrick, 1997)'
_diffrn_ambient_temperature 100(2)
_diffrn_detector 'CCD plate'
_diffrn_detector_area_resol_mean 9.6
_diffrn_measured_fraction_theta_full 0.990
_diffrn_measured_fraction_theta_max 0.615
_diffrn_measurement_device_type 'Single-axis HUBER diffractometer'
_diffrn_measurement_method 'CCD rotation images, thick slices'
_diffrn_radiation_detector 'ADSC Q210r CCD (binned mode)'
_diffrn_radiation_monochromator 'Si 111'
_diffrn_radiation_wavelength 0.7389
_diffrn_reflns_av_R_equivalents 0.0636
_diffrn_reflns_av_unetI/netI 0.0398
_diffrn_reflns_laue_measured_fraction_full 0.990
_diffrn_reflns_laue_measured_fraction_max 0.615
_diffrn_reflns_limit_h_max 27
_diffrn_reflns_limit_h_min -27
_diffrn_reflns_limit_k_max 28
_diffrn_reflns_limit_k_min -28
_diffrn_reflns_limit_l_max 31
_diffrn_reflns_limit_l_min -31
_diffrn_reflns_number 161086
_diffrn_reflns_point_group_measured_fraction_full 0.990
_diffrn_reflns_point_group_measured_fraction_max 0.615
_diffrn_reflns_theta_full 21.860
_diffrn_reflns_theta_max 25.961
_diffrn_reflns_theta_min 1.004
_diffrn_source synchrotron
_diffrn_source_type 'ESRF-CRG BM16'
_exptl_absorpt_coefficient_mu 0.946
_exptl_absorpt_correction_type none
_exptl_crystal_colour green
_exptl_crystal_density_diffrn 1.242
_exptl_crystal_description prism
_exptl_crystal_F_000 9276
_exptl_crystal_size_max 0.120
_exptl_crystal_size_mid 0.080
_exptl_crystal_size_min 0.070
_refine_diff_density_max 1.565
_refine_diff_density_min -1.049
_refine_diff_density_rms 0.172
_refine_ls_abs_structure_details
;
 Refined as an inversion twin.
;
_refine_ls_abs_structure_Flack 0.07(3)
_refine_ls_extinction_coef 0.0093(11)
_refine_ls_extinction_expression Fc^*^=kFc[1+0.001xFc^2^\l^3^/sin(2\q)]^-1/4^
_refine_ls_extinction_method SHELXL
_refine_ls_goodness_of_fit_ref 1.987
_refine_ls_hydrogen_treatment constr
_refine_ls_matrix_type full
_refine_ls_number_parameters 2235
_refine_ls_number_reflns 26156
_refine_ls_number_restraints 4297
_refine_ls_restrained_S_all 1.947
_refine_ls_R_factor_all 0.1562
_refine_ls_R_factor_gt 0.1503
_refine_ls_shift/su_max 0.025
_refine_ls_shift/su_mean 0.002
_refine_ls_structure_factor_coef Fsqd
_refine_ls_weighting_details 'w=1/[\s^2^(Fo^2^)+(0.2000P)^2^] where P=(Fo^2^+2Fc^2^)/3'
_refine_ls_weighting_scheme calc
_refine_ls_wR_factor_gt 0.3997
_refine_ls_wR_factor_ref 0.4130
_reflns_Friedel_coverage 0.863
_reflns_friedel_fraction_full 0.993
_reflns_friedel_fraction_max 0.604
_reflns_number_gt 23798
_reflns_number_total 26156
_reflns_threshold_expression 'I > 2\s(I)'
_cod_data_source_file ic5b01738_si_001.cif
_cod_data_source_block shelx
_cod_depositor_comments 'Adding full bibliography for 4344106.cif.'
_cod_original_cell_volume 23724(8)
_cod_database_code 4344106
_shelx_space_group_comment
;
The symmetry employed for this shelxl refinement is uniquely defined
by the following loop, which should always be used as a source of
symmetry information in preference to the above space-group names.
They are only intended as comments.
;

loop_
_space_group_symop_operation_xyz
'x, y, z'
'-x+1/2, -y, z+1/2'
'x+1/2, -y+1/2, -z'
'-x, y+1/2, -z+1/2'

loop_
_atom_site_label
_atom_site_type_symbol
_atom_site_fract_x
_atom_site_fract_y
_atom_site_fract_z
_atom_site_U_iso_or_equiv
_atom_site_adp_type
_atom_site_occupancy
_atom_site_site_symmetry_order
_atom_site_calc_flag
_atom_site_refinement_flags_posn
_atom_site_refinement_flags_adp
Cu1 Cu 0.42036(10) 0.96441(8) 0.28246(8) 0.0885(8) Uani 1 1 d . U
Cu2 Cu 0.26575(11) 0.93290(10) 0.53628(10) 0.1060(9) Uani 1 1 d . U
Cu3 Cu 0.50886(8) 0.70915(8) 0.42682(8) 0.0856(8) Uani 1 1 d . U
Mn1 Mn 0.41200(13) 0.87101(12) 0.43562(11) 0.0967(10) Uani 1 1 d . U
Mn2 Mn 0.39542(14) 1.05340(12) 0.12896(12) 0.1045(11) Uani 1 1 d . U
C1 C 0.4082(7) 1.0308(7) 0.2211(7) 0.091(4) Uani 1 1 d . U
C2 C 0.4187(7) 0.9866(7) 0.1964(7) 0.087(4) Uani 1 1 d . U
C3 C 0.4325(5) 0.9045(4) 0.2020(5) 0.090(4) Uani 1 1 d G U
C4 C 0.4804(4) 0.8885(4) 0.1977(6) 0.125(7) Uani 1 1 d DG U
C5 C 0.4895(4) 0.8450(5) 0.1785(7) 0.123(7) Uani 1 1 d DG U
H5 H 0.5216 0.8344 0.1757 0.147 Uiso 1 1 calc R U
C6 C 0.4509(5) 0.8176(4) 0.1637(7) 0.142(9) Uani 1 1 d G U
H6 H 0.4570 0.7885 0.1509 0.171 Uiso 1 1 calc R U
C7 C 0.4030(4) 0.8336(5) 0.1680(8) 0.155(10) Uani 1 1 d G U
H7 H 0.3771 0.8152 0.1580 0.186 Uiso 1 1 calc R U
C8 C 0.3938(4) 0.8770(5) 0.1871(7) 0.139(8) Uani 1 1 d DG U
C9 C 0.5276(9) 0.9197(11) 0.2113(13) 0.179(11) Uani 1 1 d D U
H9A H 0.5430 0.9067 0.2372 0.215 Uiso 1 1 calc R U
H9B H 0.5179 0.9518 0.2174 0.215 Uiso 1 1 calc R U
C10 C 0.3382(9) 0.8911(14) 0.1904(15) 0.184(10) Uani 1 1 d D U
H10A H 0.3339 0.9147 0.2130 0.220 Uiso 1 1 calc R U
H10B H 0.3188 0.8638 0.1982 0.220 Uiso 1 1 calc R U
C11 C 0.3200(18) 0.912(2) 0.1442(16) 0.227(12) Uani 1 1 d D U
H11A H 0.2863 0.9211 0.1466 0.341 Uiso 1 1 calc R U
H11B H 0.3230 0.8877 0.1222 0.341 Uiso 1 1 calc R U
H11C H 0.3397 0.9382 0.1363 0.341 Uiso 1 1 calc R U
C12 C 0.5655(12) 0.9181(14) 0.1696(16) 0.227(12) Uani 1 1 d D U
H12A H 0.5947 0.9352 0.1768 0.341 Uiso 1 1 calc R U
H12B H 0.5502 0.9322 0.1445 0.341 Uiso 1 1 calc R U
H12C H 0.5737 0.8860 0.1631 0.341 Uiso 1 1 calc R U
C13 C 0.4164(8) 0.8968(7) 0.3440(6) 0.089(4) Uani 1 1 d . U
C14 C 0.4294(7) 0.9410(6) 0.3687(6) 0.086(4) Uani 1 1 d . U
C15 C 0.4416(6) 1.0245(4) 0.3609(6) 0.105(5) Uani 1 1 d G U
C16 C 0.4855(6) 1.0458(5) 0.3494(6) 0.137(6) Uani 1 1 d DG U
C17 C 0.4976(6) 1.0895(6) 0.3665(7) 0.137(6) Uani 1 1 d DG U
H17 H 0.5270 1.1038 0.3587 0.165 Uiso 1 1 calc R U
C18 C 0.4658(7) 1.1120(5) 0.3951(7) 0.133(8) Uani 1 1 d G U
H18 H 0.4739 1.1413 0.4065 0.159 Uiso 1 1 calc R U
C19 C 0.4219(6) 1.0908(5) 0.4067(6) 0.119(6) Uani 1 1 d G U
H19 H 0.4006 1.1058 0.4259 0.143 Uiso 1 1 calc R U
C20 C 0.4097(5) 1.0470(5) 0.3896(6) 0.114(6) Uani 1 1 d G U
C21 C 0.3591(9) 1.0289(9) 0.3969(10) 0.143(7) Uani 1 1 d D U
H21A H 0.3464 1.0423 0.4239 0.171 Uiso 1 1 calc R U
H21B H 0.3604 0.9950 0.4006 0.171 Uiso 1 1 calc R U
C22 C 0.3234(13) 1.0407(14) 0.3590(12) 0.163(6) Uani 1 1 d D U
H22A H 0.2918 1.0276 0.3653 0.245 Uiso 1 1 calc R U
H22B H 0.3357 1.0274 0.3323 0.245 Uiso 1 1 calc R U
H22C H 0.3208 1.0742 0.3560 0.245 Uiso 1 1 calc R U
C23 C 0.5254(12) 1.0207(10) 0.3206(10) 0.163(6) Uani 1 1 d D U
H23A H 0.5525 1.0416 0.3139 0.196 Uiso 1 1 calc R U
H23B H 0.5117 1.0086 0.2936 0.196 Uiso 1 1 calc R U
C23B C 0.5422(9) 0.9787(10) 0.3529(13) 0.163(6) Uani 1 1 d D U
H23C H 0.5666 0.9598 0.3386 0.245 Uiso 1 1 calc R U
H23D H 0.5144 0.9595 0.3600 0.245 Uiso 1 1 calc R U
H23E H 0.5557 0.9918 0.3792 0.245 Uiso 1 1 calc R U
C24 C 0.4662(7) 1.1180(7) 0.0955(7) 0.092(4) Uani 1 1 d . U
C30 C 0.5482(6) 1.1152(8) 0.0670(6) 0.131(7) Uani 1 1 d G U
C25 C 0.5601(7) 1.1095(8) 0.0231(5) 0.143(8) Uani 1 1 d DG U
C26 C 0.6010(9) 1.0834(9) 0.0113(6) 0.174(11) Uani 1 1 d G U
H26 H 0.6090 1.0796 -0.0181 0.209 Uiso 1 1 calc R U
C27 C 0.6301(8) 1.0630(10) 0.0434(8) 0.201(13) Uani 1 1 d G U
H27 H 0.6575 1.0455 0.0356 0.241 Uiso 1 1 calc R U
C28 C 0.6182(8) 1.0687(10) 0.0874(7) 0.191(12) Uani 1 1 d G U
H28 H 0.6377 1.0551 0.1089 0.229 Uiso 1 1 calc R U
C29 C 0.5773(8) 1.0948(8) 0.0991(5) 0.144(8) Uani 1 1 d G U
C31 C 0.5697(10) 1.1071(13) 0.1491(12) 0.157(8) Uani 1 1 d . U
H31A H 0.5997 1.1210 0.1603 0.189 Uiso 1 1 calc R U
H31B H 0.5442 1.1307 0.1515 0.189 Uiso 1 1 calc R U
C32 C 0.5564(13) 1.0662(15) 0.1774(14) 0.172(12) Uani 1 1 d . U
H32A H 0.5528 1.0766 0.2071 0.258 Uiso 1 1 calc R U
H32B H 0.5817 1.0429 0.1758 0.258 Uiso 1 1 calc R U
H32C H 0.5261 1.0529 0.1674 0.258 Uiso 1 1 calc R U
C33 C 0.5244(12) 1.1304(12) -0.0133(10) 0.161(10) Uani 1 1 d D U
H33A H 0.5092 1.1049 -0.0294 0.193 Uiso 1 1 calc R U
H33B H 0.4987 1.1487 0.0006 0.193 Uiso 1 1 calc R U
C34 C 0.5541(18) 1.1622(17) -0.0451(15) 0.201(16) Uani 1 1 d D U
H34A H 0.5325 1.1750 -0.0669 0.302 Uiso 1 1 calc R U
H34B H 0.5791 1.1439 -0.0591 0.302 Uiso 1 1 calc R U
H34C H 0.5690 1.1874 -0.0290 0.302 Uiso 1 1 calc R U
C36 C 0.2966(9) 1.0479(7) 0.1041(9) 0.104(5) Uani 1 1 d . U
C37 C 0.3219(9) 1.0389(8) 0.0651(8) 0.105(5) Uani 1 1 d . U
C38 C 0.3232(7) 1.0324(6) -0.0123(5) 0.121(5) Uani 1 1 d DG U
C39 C 0.3074(7) 0.9938(6) -0.0365(7) 0.148(7) Uani 1 1 d DG U
C40 C 0.3274(8) 0.9849(7) -0.0775(7) 0.154(9) Uani 1 1 d G U
H40 H 0.3169 0.9591 -0.0936 0.184 Uiso 1 1 calc R U
C41 C 0.3632(9) 1.0146(8) -0.0943(5) 0.144(8) Uani 1 1 d G U
H41 H 0.3766 1.0087 -0.1218 0.172 Uiso 1 1 calc R U
C42 C 0.3790(8) 1.0532(7) -0.0702(7) 0.158(9) Uani 1 1 d G U
H42 H 0.4029 1.0730 -0.0815 0.189 Uiso 1 1 calc R U
C43 C 0.3590(7) 1.0621(6) -0.0292(6) 0.138(7) Uani 1 1 d DG U
C44 C 0.3768(17) 1.1068(10) -0.0039(11) 0.199(7) Uani 1 1 d D U
H44A H 0.4099 1.1004 0.0060 0.239 Uiso 1 1 calc R U
H44B H 0.3566 1.1096 0.0220 0.239 Uiso 1 1 calc R U
C45 C 0.2669(11) 0.9638(12) -0.0172(16) 0.199(7) Uani 1 1 d D U
H45A H 0.2762 0.9553 0.0124 0.239 Uiso 1 1 calc R U
H45B H 0.2647 0.9350 -0.0340 0.239 Uiso 1 1 calc R U
C46 C 0.378(2) 1.1566(13) -0.0262(15) 0.199(7) Uani 1 1 d D U
H46A H 0.3905 1.1794 -0.0060 0.299 Uiso 1 1 calc R U
H46B H 0.3451 1.1653 -0.0346 0.299 Uiso 1 1 calc R U
H46C H 0.3983 1.1555 -0.0518 0.299 Uiso 1 1 calc R U
C47 C 0.2145(9) 0.9872(7) -0.0157(10) 0.199(7) Uani 1 1 d D U
H47A H 0.1912 0.9649 -0.0047 0.299 Uiso 1 1 calc R U
H47B H 0.2052 0.9967 -0.0446 0.299 Uiso 1 1 calc R U
H47C H 0.2153 1.0142 0.0032 0.299 Uiso 1 1 calc R U
C48 C 0.4374(7) 0.7728(7) 0.4408(5) 0.087(4) Uani 1 1 d D U
C49 C 0.4838(6) 0.7988(6) 0.4468(5) 0.078(3) Uani 1 1 d D U
C50 C 0.5678(4) 0.7931(5) 0.4595(4) 0.096(4) Uani 1 1 d G U
C51 C 0.5798(6) 0.7903(6) 0.5036(4) 0.116(6) Uani 1 1 d DG U
C52 C 0.6245(7) 0.8076(7) 0.5183(4) 0.139(8) Uani 1 1 d G U
H52 H 0.6325 0.8057 0.5478 0.166 Uiso 1 1 calc R U
C53 C 0.6571(5) 0.8277(7) 0.4888(6) 0.135(7) Uani 1 1 d G U
H53 H 0.6870 0.8393 0.4986 0.163 Uiso 1 1 calc R U
C54 C 0.6451(5) 0.8305(6) 0.4447(5) 0.124(6) Uani 1 1 d G U
H54 H 0.6670 0.8440 0.4250 0.149 Uiso 1 1 calc R U
C55 C 0.6005(5) 0.8132(6) 0.4300(4) 0.104(5) Uani 1 1 d G U
C56 C 0.5468(12) 0.7695(12) 0.5343(7) 0.137(8) Uani 1 1 d D U
H56A H 0.5465 0.7360 0.5282 0.165 Uiso 1 1 calc R U
H56B H 0.5144 0.7812 0.5272 0.165 Uiso 1 1 calc R U
C57 C 0.553(2) 0.775(2) 0.5844(7) 0.22(2) Uani 1 1 d D U
H57A H 0.5247 0.7613 0.5988 0.335 Uiso 1 1 calc R U
H57B H 0.5552 0.8074 0.5918 0.335 Uiso 1 1 calc R U
H57C H 0.5818 0.7586 0.5937 0.335 Uiso 1 1 calc R U
C58 C 0.5879(9) 0.8121(8) 0.3815(9) 0.114(6) Uani 1 1 d D U
H58A H 0.5669 0.7853 0.3754 0.137 Uiso 1 1 calc R U
H58B H 0.6176 0.8087 0.3645 0.137 Uiso 1 1 calc R U
C59 C 0.5610(10) 0.8586(9) 0.3683(10) 0.125(7) Uani 1 1 d D U
H59A H 0.5535 0.8578 0.3376 0.187 Uiso 1 1 calc R U
H59B H 0.5818 0.8850 0.3743 0.187 Uiso 1 1 calc R U
H59C H 0.5312 0.8614 0.3847 0.187 Uiso 1 1 calc R U
C60 C 0.3201(9) 0.9037(7) 0.4685(7) 0.098(4) Uani 1 1 d . U
C61 C 0.3556(8) 0.9097(7) 0.5047(6) 0.089(4) Uani 1 1 d . U
C62 C 0.3689(7) 0.9343(7) 0.5789(5) 0.121(5) Uani 1 1 d G U
C63 C 0.3883(8) 0.8976(6) 0.6035(6) 0.142(7) Uani 1 1 d G U
C64 C 0.4177(8) 0.9073(8) 0.6395(6) 0.166(9) Uani 1 1 d DG U
H64 H 0.4306 0.8827 0.6560 0.199 Uiso 1 1 calc R U
C65 C 0.4278(8) 0.9536(9) 0.6509(6) 0.165(9) Uani 1 1 d G U
H65 H 0.4475 0.9600 0.6750 0.198 Uiso 1 1 calc R U
C66 C 0.4085(9) 0.9903(7) 0.6263(7) 0.162(10) Uani 1 1 d G U
H66 H 0.4152 1.0213 0.6340 0.195 Uiso 1 1 calc R U
C67 C 0.3790(8) 0.9806(6) 0.5903(6) 0.150(8) Uani 1 1 d DG U
C68 C 0.3552(11) 1.0259(10) 0.5710(8) 0.151(8) Uani 1 1 d D U
H68A H 0.3516 1.0489 0.5942 0.181 Uiso 1 1 calc R U
H68B H 0.3227 1.0182 0.5603 0.181 Uiso 1 1 calc R U
C69 C 0.3832(12) 0.8488(13) 0.5917(11) 0.164(9) Uani 1 1 d D U
H69A H 0.3648 0.8451 0.5648 0.197 Uiso 1 1 calc R U
H69B H 0.3675 0.8309 0.6148 0.197 Uiso 1 1 calc R U
C70 C 0.3856(13) 1.0483(15) 0.5327(12) 0.23(2) Uani 1 1 d D U
H70A H 0.3686 1.0753 0.5216 0.345 Uiso 1 1 calc R U
H70B H 0.3896 1.0257 0.5097 0.345 Uiso 1 1 calc R U
H70C H 0.4172 1.0577 0.5434 0.345 Uiso 1 1 calc R U
C71 C 0.4390(14) 0.8336(16) 0.5855(19) 0.24(2) Uani 1 1 d D U
H71A H 0.4406 0.8005 0.5793 0.367 Uiso 1 1 calc R U
H71B H 0.4569 0.8402 0.6118 0.367 Uiso 1 1 calc R U
H71C H 0.4530 0.8508 0.5616 0.367 Uiso 1 1 calc R U
N1 N 0.4250(6) 0.9474(5) 0.2206(5) 0.081(3) Uani 1 1 d . U
N2 N 0.4304(7) 0.9788(6) 0.3438(5) 0.091(4) Uani 1 1 d . U
N3 N 0.5037(6) 1.1429(6) 0.0802(6) 0.091(4) Uani 1 1 d . U
N4 N 0.2978(7) 1.0413(7) 0.0250(7) 0.109(4) Uani 1 1 d . U
N5 N 0.5224(6) 0.7726(5) 0.4464(5) 0.083(3) Uani 1 1 d . U
N6 N 0.3363(7) 0.9266(7) 0.5416(6) 0.100(4) Uani 1 1 d . U
O1 O 0.4102(6) 1.0278(5) 0.2628(5) 0.105(4) Uani 1 1 d . U
O2 O 0.4021(6) 1.0661(5) 0.1980(6) 0.110(4) Uani 1 1 d . U
O3 O 0.4188(6) 0.9872(4) 0.1543(4) 0.096(3) Uani 1 1 d . U
O4 O 0.4135(6) 0.9006(4) 0.3025(4) 0.093(3) Uani 1 1 d . U
O5 O 0.4081(6) 0.8605(5) 0.3637(5) 0.100(4) Uani 1 1 d . U
O6 O 0.4366(6) 0.9387(5) 0.4090(4) 0.099(3) Uani 1 1 d . U
O7 O 0.4647(5) 1.0764(5) 0.1055(5) 0.103(4) Uani 1 1 d . U
O8 O 0.3860(5) 1.1289(5) 0.1182(4) 0.087(3) Uani 1 1 d . U
O9 O 0.4239(4) 1.1914(4) 0.0898(4) 0.085(3) Uani 1 1 d . U
O10 O 0.3690(6) 1.0301(6) 0.0690(6) 0.114(4) Uani 1 1 d . U
O11 O 0.3166(6) 1.0485(6) 0.1393(6) 0.115(4) Uani 1 1 d . U
O12 O 0.2482(6) 1.0563(6) 0.0966(5) 0.111(4) Uani 1 1 d . U
O13 O 0.4824(5) 0.8428(5) 0.4527(4) 0.090(3) Uani 1 1 d . U
O14 O 0.3970(5) 0.7951(5) 0.4400(5) 0.099(3) Uani 1 1 d . U
O15 O 0.4405(5) 0.7288(5) 0.4339(4) 0.088(3) Uani 1 1 d . U
O16 O 0.3985(5) 0.8988(5) 0.4987(4) 0.095(3) Uani 1 1 d . U
O17 O 0.3354(6) 0.8884(6) 0.4324(5) 0.103(4) Uani 1 1 d . U
O18 O 0.2749(6) 0.9172(5) 0.4740(6) 0.112(4) Uani 1 1 d . U
O2W O 0.9940(6) 0.8674(6) 1.0303(12) 0.202(15) Uani 1 1 d . U
O1W O 0.2555(11) 1.0051(5) 0.2260(4) 0.183(12) Uani 1 1 d . U
O4W O 0.3140(6) 0.7222(7) 0.5005(6) 0.133(7) Uani 1 1 d . U
O5W O 0.3604(7) 0.6675(8) 0.2294(6) 0.130(6) Uani 1 1 d . .
O3W O 0.4942(6) 0.9913(14) 0.5303(12) 0.216(15) Uani 1 1 d . .
Mn3 Mn 0.66769(17) 0.85462(17) 0.83716(13) 0.1243(10) Uani 1 1 d . U
Mn4 Mn 0.82438(17) 0.82745(17) 1.15538(13) 0.1243(10) Uani 1 1 d . U
Cu4 Cu 0.68414(11) 1.01372(10) 0.74680(8) 0.1034(9) Uani 1 1 d . U
Cu5 Cu 0.74433(10) 0.81463(13) 0.99630(9) 0.1130(10) Uani 1 1 d . U
Cu6 Cu 0.99767(11) 0.73849(9) 1.16389(10) 0.1044(9) Uani 1 1 d . U
C72 C 0.6831(13) 0.9520(10) 0.8095(8) 0.132(7) Uani 1 1 d D U
C73 C 0.6916(12) 0.9222(7) 0.7719(6) 0.133(7) Uani 1 1 d D U
C74 C 0.7447(6) 0.9196(6) 0.6742(5) 0.167(9) Uani 1 1 d DG U
C75 C 0.6985(7) 0.9231(6) 0.6929(5) 0.146(7) Uani 1 1 d G U
C79 C 0.6580(6) 0.9046(8) 0.6713(6) 0.201(11) Uani 1 1 d DG U
C78 C 0.6638(8) 0.8827(9) 0.6310(6) 0.213(13) Uani 1 1 d DG U
H78 H 0.6367 0.8704 0.6165 0.256 Uiso 1 1 calc R U
C76 C 0.7100(9) 0.8793(9) 0.6122(5) 0.187(11) Uani 1 1 d G U
H76 H 0.7139 0.8646 0.5853 0.224 Uiso 1 1 calc R U
C77 C 0.7505(7) 0.8977(8) 0.6339(6) 0.177(10) Uani 1 1 d DG U
H77 H 0.7814 0.8954 0.6213 0.213 Uiso 1 1 calc R U
C80 C 0.6036(9) 0.9090(11) 0.6899(10) 0.223(14) Uani 1 1 d D U
H80A H 0.6037 0.9232 0.7187 0.268 Uiso 1 1 calc R U
H80B H 0.5836 0.9281 0.6706 0.268 Uiso 1 1 calc R U
C81 C 0.7908(10) 0.9399(10) 0.6988(8) 0.186(11) Uani 1 1 d D U
H81A H 0.7872 0.9360 0.7301 0.224 Uiso 1 1 calc R U
H81B H 0.8202 0.9235 0.6895 0.224 Uiso 1 1 calc R U
C82 C 0.795(2) 0.9933(12) 0.6870(13) 0.25(2) Uani 1 1 d D U
H82A H 0.8223 1.0068 0.7019 0.376 Uiso 1 1 calc R U
H82B H 0.7653 1.0091 0.6960 0.376 Uiso 1 1 calc R U
H82C H 0.7988 0.9967 0.6560 0.376 Uiso 1 1 calc R U
C83 C 0.5832(18) 0.8575(14) 0.692(2) 0.27(3) Uani 1 1 d D U
H83A H 0.5525 0.8574 0.7075 0.398 Uiso 1 1 calc R U
H83B H 0.6062 0.8379 0.7075 0.398 Uiso 1 1 calc R U
H83C H 0.5785 0.8456 0.6631 0.398 Uiso 1 1 calc R U
C84 C 0.5622(11) 0.8296(8) 0.8296(7) 0.112(5) Uani 1 1 d D U
C85 C 0.5912(10) 0.7876(8) 0.8240(7) 0.115(5) Uani 1 1 d D U
C86 C 0.5497(10) 0.6967(10) 0.7472(9) 0.136(7) Uani 1 1 d D U
H86A H 0.5445 0.6692 0.7291 0.163 Uiso 1 1 calc R U
H86B H 0.5182 0.7055 0.7595 0.163 Uiso 1 1 calc R U
C87 C 0.5889(6) 0.7066(5) 0.8257(6) 0.118(5) Uani 1 1 d G U
C88 C 0.6172(7) 0.6881(7) 0.8594(5) 0.143(7) Uani 1 1 d DG U
C89 C 0.6415(7) 0.6456(7) 0.8535(7) 0.156(9) Uani 1 1 d G U
H89 H 0.6604 0.6332 0.8761 0.187 Uiso 1 1 calc R U
C90 C 0.6377(7) 0.6217(5) 0.8140(8) 0.151(8) Uani 1 1 d G U
H90 H 0.6540 0.5933 0.8101 0.182 Uiso 1 1 calc R U
C91 C 0.6095(8) 0.6402(5) 0.7803(6) 0.153(8) Uani 1 1 d G U
H91 H 0.6069 0.6242 0.7539 0.184 Uiso 1 1 calc R U
C92 C 0.5851(6) 0.6827(6) 0.7861(6) 0.125(6) Uani 1 1 d DG U
C93 C 0.568(2) 0.7379(14) 0.7172(14) 0.192(16) Uani 1 1 d D U
H93A H 0.5434 0.7444 0.6954 0.289 Uiso 1 1 calc R U
H93B H 0.5978 0.7290 0.7032 0.289 Uiso 1 1 calc R U
H93C H 0.5731 0.7655 0.7347 0.289 Uiso 1 1 calc R U
C94 C 0.6218(14) 0.7176(10) 0.9026(8) 0.161(9) Uani 1 1 d D U
H94A H 0.6373 0.7473 0.8952 0.193 Uiso 1 1 calc R U
H94B H 0.5889 0.7249 0.9126 0.193 Uiso 1 1 calc R U
C95 C 0.6500(13) 0.6964(17) 0.9417(11) 0.186(14) Uani 1 1 d D U
H95A H 0.6504 0.7186 0.9655 0.278 Uiso 1 1 calc R U
H95B H 0.6830 0.6895 0.9330 0.278 Uiso 1 1 calc R U
H95C H 0.6342 0.6680 0.9511 0.278 Uiso 1 1 calc R U
C96 C 0.6837(8) 0.8339(9) 0.9283(8) 0.113(5) Uani 1 1 d D U
C97 C 0.7327(8) 0.8266(9) 0.9088(8) 0.112(5) Uani 1 1 d D U
C98 C 0.8184(5) 0.8084(6) 0.9262(7) 0.127(6) Uani 1 1 d DG U
C99 C 0.8488(6) 0.8473(5) 0.9219(9) 0.177(10) Uani 1 1 d DG U
C100 C 0.8988(6) 0.8412(6) 0.9158(9) 0.177(11) Uani 1 1 d DG U
H100 H 0.9192 0.8673 0.9129 0.212 Uiso 1 1 calc R U
C101 C 0.9185(5) 0.7961(7) 0.9141(9) 0.157(9) Uani 1 1 d G U
H101 H 0.9520 0.7921 0.9100 0.188 Uiso 1 1 calc R U
C102 C 0.8881(7) 0.7572(6) 0.9184(9) 0.163(9) Uani 1 1 d G U
H102 H 0.9012 0.7271 0.9173 0.195 Uiso 1 1 calc R U
C103 C 0.8381(7) 0.7633(5) 0.9245(8) 0.150(7) Uani 1 1 d DG U
C104 C 0.8028(13) 0.7216(12) 0.9389(12) 0.178(11) Uani 1 1 d D U
H103 H 0.8217 0.6953 0.9500 0.214 Uiso 1 1 calc R U
H104 H 0.7806 0.7321 0.9617 0.214 Uiso 1 1 calc R U
C105 C 0.8265(8) 0.8977(7) 0.9242(15) 0.209(14) Uani 1 1 d D U
H105 H 0.8513 0.9193 0.9347 0.250 Uiso 1 1 calc R U
H106 H 0.7999 0.8977 0.9452 0.250 Uiso 1 1 calc R U
C106 C 0.7732(11) 0.7065(15) 0.8970(13) 0.184(13) Uani 1 1 d D U
H107 H 0.7520 0.6807 0.9041 0.276 Uiso 1 1 calc R U
H108 H 0.7956 0.6971 0.8744 0.276 Uiso 1 1 calc R U
H109 H 0.7539 0.7326 0.8868 0.276 Uiso 1 1 calc R U
C107 C 0.807(2) 0.9159(17) 0.8789(19) 0.27(2) Uani 1 1 d D U
H110 H 0.7944 0.9473 0.8823 0.402 Uiso 1 1 calc R U
H111 H 0.7810 0.8956 0.8689 0.402 Uiso 1 1 calc R U
H112 H 0.8329 0.9159 0.8579 0.402 Uiso 1 1 calc R U
C108 C 0.8078(9) 0.8158(14) 1.0645(9) 0.137(6) Uani 1 1 d . U
C109 C 0.7577(9) 0.8097(14) 1.0847(9) 0.137(6) Uani 1 1 d . U
C110 C 0.6730(8) 0.7968(10) 1.0689(8) 0.109(5) Uani 1 1 d . U
C111 C 0.6386(11) 0.8327(9) 1.0761(10) 0.136(7) Uani 1 1 d D U
C112 C 0.5900(12) 0.8192(14) 1.0846(14) 0.159(9) Uani 1 1 d . U
C113 C 0.5787(14) 0.7695(15) 1.0814(13) 0.161(9) Uani 1 1 d . U
C114 C 0.6074(12) 0.7351(14) 1.0692(14) 0.151(8) Uani 1 1 d . U
C115 C 0.6555(9) 0.7485(9) 1.0655(11) 0.126(6) Uani 1 1 d D U
C116 C 0.6585(15) 0.8820(11) 1.0713(17) 0.205(14) Uani 1 1 d D U
H113 H 0.6916 0.8789 1.0603 0.246 Uiso 1 1 calc R U
H114 H 0.6612 0.8948 1.1007 0.246 Uiso 1 1 calc R U
C117 C 0.6956(11) 0.7128(11) 1.0558(15) 0.166(10) Uani 1 1 d D U
H115 H 0.7256 0.7254 1.0681 0.200 Uiso 1 1 calc R U
H116 H 0.6999 0.7126 1.0242 0.200 Uiso 1 1 calc R U
C118 C 0.692(2) 0.6593(14) 1.071(3) 0.28(3) Uani 1 1 d D U
H117 H 0.7224 0.6436 1.0632 0.423 Uiso 1 1 calc R U
H118 H 0.6656 0.6443 1.0560 0.423 Uiso 1 1 calc R U
H119 H 0.6876 0.6578 1.1017 0.423 Uiso 1 1 calc R U
C119 C 0.633(2) 0.9214(16) 1.042(2) 0.29(3) Uani 1 1 d D U
H120 H 0.6510 0.9501 1.0442 0.437 Uiso 1 1 calc R U
H121 H 0.6000 0.9267 1.0531 0.437 Uiso 1 1 calc R U
H122 H 0.6313 0.9112 1.0125 0.437 Uiso 1 1 calc R U
C120 C 0.8122(7) 0.9233(9) 1.1811(7) 0.100(4) Uani 1 1 d D U
C121 C 0.8005(7) 0.8961(9) 1.2210(7) 0.102(5) Uani 1 1 d D U
C122 C 0.7887(5) 0.8978(6) 1.2961(5) 0.109(5) Uani 1 1 d G U
C123 C 0.8227(5) 0.8680(7) 1.3156(6) 0.130(7) Uani 1 1 d G U
C124 C 0.8101(6) 0.8429(7) 1.3529(6) 0.137(8) Uani 1 1 d G U
H123 H 0.8328 0.8229 1.3659 0.165 Uiso 1 1 calc R U
C125 C 0.7635(7) 0.8475(6) 1.3708(5) 0.134(8) Uani 1 1 d G U
H124 H 0.7551 0.8307 1.3957 0.161 Uiso 1 1 calc R U
C126 C 0.7296(5) 0.8773(6) 1.3513(6) 0.122(7) Uani 1 1 d G U
H125 H 0.6984 0.8804 1.3632 0.146 Uiso 1 1 calc R U
C127 C 0.7422(5) 0.9025(6) 1.3139(6) 0.120(6) Uani 1 1 d G U
C128 C 0.7028(12) 0.9340(10) 1.2946(11) 0.140(8) Uani 1 1 d D U
H126 H 0.6745 0.9147 1.2879 0.168 Uiso 1 1 calc R U
H127 H 0.7149 0.9467 1.2673 0.168 Uiso 1 1 calc R U
C129 C 0.8751(9) 0.8648(12) 1.2985(9) 0.135(9) Uani 1 1 d D U
H129 H 0.8872 0.8969 1.2983 0.162 Uiso 1 1 calc R U
H130 H 0.8721 0.8557 1.2680 0.162 Uiso 1 1 calc R U
C130 C 0.9176(16) 0.835(2) 1.3166(19) 0.24(2) Uani 1 1 d D U
H131 H 0.9466 0.8404 1.2996 0.357 Uiso 1 1 calc R U
H132 H 0.9091 0.8021 1.3151 0.357 Uiso 1 1 calc R U
H133 H 0.9237 0.8434 1.3465 0.357 Uiso 1 1 calc R U
C131 C 0.685(2) 0.977(2) 1.325(2) 0.25(2) Uani 1 1 d D U
H134 H 0.6606 0.9949 1.3094 0.372 Uiso 1 1 calc R U
H135 H 0.7125 0.9969 1.3314 0.372 Uiso 1 1 calc R U
H136 H 0.6713 0.9650 1.3514 0.372 Uiso 1 1 calc R U
C132 C 0.9266(8) 0.8066(8) 1.1680(7) 0.092(4) Uani 1 1 d . U
C133 C 0.8974(9) 0.7638(7) 1.1706(7) 0.101(4) Uani 1 1 d D U
C134 C 0.9041(8) 0.6772(5) 1.1758(6) 0.136(7) Uani 1 1 d DG U
C135 C 0.8805(9) 0.6610(5) 1.1385(6) 0.172(9) Uani 1 1 d DG U
C136 C 0.8563(10) 0.6180(5) 1.1391(7) 0.186(12) Uani 1 1 d G U
H137 H 0.8405 0.6072 1.1141 0.223 Uiso 1 1 calc R U
C137 C 0.8557(11) 0.5912(6) 1.1772(7) 0.208(13) Uani 1 1 d G U
H138 H 0.8395 0.5625 1.1776 0.249 Uiso 1 1 calc R U
C138 C 0.8793(13) 0.6074(6) 1.2145(6) 0.223(14) Uani 1 1 d DG U
H139 H 0.8788 0.5895 1.2400 0.268 Uiso 1 1 calc R U
C139 C 0.9035(11) 0.6504(5) 1.2139(6) 0.203(11) Uani 1 1 d DG U
C140 C 0.8674(13) 0.6880(10) 1.0942(9) 0.193(12) Uani 1 1 d D U
H140 H 0.8788 0.6699 1.0693 0.232 Uiso 1 1 calc R U
H141 H 0.8834 0.7184 1.0937 0.232 Uiso 1 1 calc R U
C141 C 0.8980(17) 0.6814(12) 1.2585(9) 0.248(17) Uani 1 1 d D U
H142 H 0.8732 0.7053 1.2537 0.297 Uiso 1 1 calc R U
H143 H 0.8862 0.6610 1.2816 0.297 Uiso 1 1 calc R U
C142 C 0.8094(12) 0.695(2) 1.092(2) 0.27(2) Uani 1 1 d D U
H144 H 0.8013 0.7133 1.0664 0.404 Uiso 1 1 calc R U
H145 H 0.7980 0.7103 1.1175 0.404 Uiso 1 1 calc R U
H146 H 0.7939 0.6645 1.0893 0.404 Uiso 1 1 calc R U
C143 C 0.946(2) 0.706(2) 1.2745(17) 0.26(2) Uani 1 1 d D U
H147 H 0.9385 0.7248 1.2997 0.392 Uiso 1 1 calc R U
H148 H 0.9583 0.7255 1.2515 0.392 Uiso 1 1 calc R U
H149 H 0.9695 0.6824 1.2820 0.392 Uiso 1 1 calc R U
C145 C 0.3960(9) 1.1446(9) 0.2843(8) 0.110(6) Uani 1 1 d . U
H150 H 0.4105 1.1418 0.3128 0.166 Uiso 1 1 calc R U
H151 H 0.3912 1.1139 0.2720 0.166 Uiso 1 1 calc R U
H152 H 0.3650 1.1603 0.2867 0.166 Uiso 1 1 calc R U
C146 C 0.4729(7) 1.1420(7) 0.2426(8) 0.095(5) Uani 1 1 d . U
H153 H 0.4924 1.1359 0.2681 0.142 Uiso 1 1 calc R U
H154 H 0.4924 1.1580 0.2211 0.142 Uiso 1 1 calc R U
H155 H 0.4614 1.1127 0.2308 0.142 Uiso 1 1 calc R U
C147 C 0.4053(9) 1.1751(8) 0.2120(9) 0.118(6) Uani 1 1 d . U
H156 H 0.4262 1.1914 0.1918 0.177 Uiso 1 1 calc R U
H157 H 0.3748 1.1916 0.2146 0.177 Uiso 1 1 calc R U
H158 H 0.3992 1.1438 0.2014 0.177 Uiso 1 1 calc R U
C148 C 0.4459(8) 1.2197(7) 0.2707(8) 0.096(4) Uani 1 1 d . U
H159 H 0.4675 1.2309 0.2473 0.115 Uiso 1 1 calc R U
C149 C 0.4779(13) 1.2182(10) 0.3102(11) 0.151(11) Uani 1 1 d . U
H160 H 0.5028 1.1948 0.3062 0.226 Uiso 1 1 calc R U
H161 H 0.4586 1.2106 0.3354 0.226 Uiso 1 1 calc R U
H162 H 0.4930 1.2484 0.3143 0.226 Uiso 1 1 calc R U
C150 C 0.4045(5) 1.2563(5) 0.2720(5) 0.098(5) Uani 1 1 d G U
C151 C 0.3972(6) 1.2846(5) 0.2354(4) 0.108(6) Uani 1 1 d G U
H163 H 0.4175 1.2814 0.2112 0.130 Uiso 1 1 calc R U
C152 C 0.3597(6) 1.3176(5) 0.2352(5) 0.121(7) Uani 1 1 d G U
H164 H 0.3549 1.3366 0.2108 0.145 Uiso 1 1 calc R U
C153 C 0.3294(5) 1.3224(5) 0.2715(6) 0.122(6) Uani 1 1 d G U
H165 H 0.3043 1.3445 0.2713 0.147 Uiso 1 1 calc R U
C154 C 0.3367(6) 1.2941(6) 0.3080(5) 0.129(7) Uani 1 1 d G U
H166 H 0.3164 1.2973 0.3323 0.155 Uiso 1 1 calc R U
C155 C 0.3742(6) 1.2610(5) 0.3083(4) 0.114(6) Uani 1 1 d G U
H167 H 0.3790 1.2421 0.3327 0.137 Uiso 1 1 calc R U
C156 C 0.2557 0.9313 0.3594 0.130(7) Uani 1 1 d . U
H168 H 0.2287 0.9526 0.3625 0.195 Uiso 1 1 calc R U
H169 H 0.2769 0.9420 0.3365 0.195 Uiso 1 1 calc R U
H170 H 0.2736 0.9299 0.3865 0.195 Uiso 1 1 calc R U
C157 C 0.2202 0.8585 0.3889 0.153(9) Uani 1 1 d . U
H171 H 0.2082 0.8279 0.3809 0.229 Uiso 1 1 calc R U
H172 H 0.1944 0.8760 0.4027 0.229 Uiso 1 1 calc R U
H173 H 0.2471 0.8552 0.4089 0.229 Uiso 1 1 calc R U
C158 C 0.1896 0.8980 0.3204 0.167(10) Uani 1 1 d . U
H174 H 0.1732 0.8700 0.3108 0.250 Uiso 1 1 calc R U
H175 H 0.1996 0.9162 0.2954 0.250 Uiso 1 1 calc R U
H176 H 0.1678 0.9164 0.3382 0.250 Uiso 1 1 calc R U
C159 C 0.2869 0.8634 0.3470 0.211(10) Uani 1 1 d D U
H177 H 0.3102 0.8797 0.3661 0.253 Uiso 1 1 calc R U
C160 C 0.2894(9) 0.8085(5) 0.3517(8) 0.272(15) Uani 1 1 d DG U
C161 C 0.3132(9) 0.7890(7) 0.3876(9) 0.32(2) Uani 1 1 d DG U
H178 H 0.3286 0.8084 0.4078 0.386 Uiso 1 1 calc R U
C162 C 0.3140(7) 0.7404(7) 0.3931(11) 0.34(2) Uani 1 1 d G U
H179 H 0.3299 0.7274 0.4171 0.411 Uiso 1 1 calc R U
C163 C 0.2910(10) 0.7115(5) 0.3628(13) 0.33(2) Uani 1 1 d G U
H180 H 0.2915 0.6790 0.3665 0.399 Uiso 1 1 calc R U
C164 C 0.2672(13) 0.7310(5) 0.3269(11) 0.29(2) Uani 1 1 d G U
H181 H 0.2518 0.7116 0.3066 0.352 Uiso 1 1 calc R U
C165 C 0.2664(11) 0.7795(5) 0.3214(7) 0.265(17) Uani 1 1 d DG U
H182 H 0.2505 0.7926 0.2974 0.318 Uiso 1 1 calc R U
C166 C 0.3009(16) 0.8677(9) 0.2953(9) 0.27(2) Uani 1 1 d D U
H183 H 0.3084 0.8998 0.2885 0.400 Uiso 1 1 calc R U
H184 H 0.2736 0.8575 0.2779 0.400 Uiso 1 1 calc R U
H185 H 0.3288 0.8483 0.2892 0.400 Uiso 1 1 calc R U
C183 C 0.2388(13) 0.8324(14) 0.6290(7) 0.184(11) Uani 1 1 d D U
H186 H 0.2536 0.8610 0.6391 0.275 Uiso 1 1 calc R U
H187 H 0.2631 0.8081 0.6274 0.275 Uiso 1 1 calc R U
H188 H 0.2134 0.8231 0.6489 0.275 Uiso 1 1 calc R U
C184 C 0.1912(13) 0.7827(10) 0.5622(15) 0.190(12) Uani 1 1 d D U
H189 H 0.1766 0.7820 0.5336 0.284 Uiso 1 1 calc R U
H190 H 0.1674 0.7734 0.5836 0.284 Uiso 1 1 calc R U
H191 H 0.2185 0.7614 0.5630 0.284 Uiso 1 1 calc R U
C187 C 0.4063(10) 0.7466(13) 0.3292(9) 0.135(8) Uani 1 1 d . U
H192 H 0.3952 0.7305 0.3550 0.203 Uiso 1 1 calc R U
H193 H 0.4069 0.7250 0.3051 0.203 Uiso 1 1 calc R U
H194 H 0.3845 0.7721 0.3227 0.203 Uiso 1 1 calc R U
C188 C 0.4650(12) 0.7936(10) 0.2852(8) 0.125(7) Uani 1 1 d . U
H195 H 0.4965 0.8081 0.2821 0.187 Uiso 1 1 calc R U
H196 H 0.4398 0.8170 0.2823 0.187 Uiso 1 1 calc R U
H197 H 0.4609 0.7701 0.2629 0.187 Uiso 1 1 calc R U
C189 C 0.4222(16) 0.9156(14) 1.0612(12) 0.167(10) Uani 1 1 d . U
H198 H 0.4086 0.8846 1.0582 0.250 Uiso 1 1 calc R U
H199 H 0.4097 0.9354 1.0383 0.250 Uiso 1 1 calc R U
H200 H 0.4131 0.9285 1.0891 0.250 Uiso 1 1 calc R U
C190 C 0.4951(19) 0.9750(15) 1.0630(16) 0.190(13) Uani 1 1 d . U
H201 H 0.5296 0.9813 1.0616 0.285 Uiso 1 1 calc R U
H202 H 0.4824 0.9855 1.0906 0.285 Uiso 1 1 calc R U
H203 H 0.4788 0.9913 1.0397 0.285 Uiso 1 1 calc R U
C191 C 0.9673(14) 0.7133(13) 1.0063(10) 0.147(10) Uani 1 1 d . U
H204 H 0.9339 0.7216 1.0122 0.221 Uiso 1 1 calc R U
H205 H 0.9682 0.6868 0.9869 0.221 Uiso 1 1 calc R U
H206 H 0.9838 0.7395 0.9929 0.221 Uiso 1 1 calc R U
C192 C 1.0580(13) 0.6876(12) 1.0334(10) 0.140(8) Uani 1 1 d . U
H207 H 1.0797 0.6776 1.0564 0.211 Uiso 1 1 calc R U
H208 H 1.0704 0.7159 1.0204 0.211 Uiso 1 1 calc R U
H209 H 1.0560 0.6634 1.0116 0.211 Uiso 1 1 calc R U
C193 C 0.7814(15) 0.7491(13) 1.2712(18) 0.193(15) Uani 1 1 d . U
H210 H 0.8159 0.7521 1.2656 0.289 Uiso 1 1 calc R U
H211 H 0.7753 0.7529 1.3019 0.289 Uiso 1 1 calc R U
H212 H 0.7640 0.7729 1.2552 0.289 Uiso 1 1 calc R U
C194 C 0.7111(9) 0.6848(11) 1.2567(10) 0.153(9) Uani 1 1 d . U
H213 H 0.7027 0.6530 1.2493 0.230 Uiso 1 1 calc R U
H214 H 0.6949 0.7060 1.2370 0.230 Uiso 1 1 calc R U
H215 H 0.7007 0.6913 1.2862 0.230 Uiso 1 1 calc R U
C195 C 0.5622(11) 1.0356(12) 0.6628(8) 0.141(9) Uani 1 1 d D U
H216 H 0.5906 1.0172 0.6557 0.212 Uiso 1 1 calc R U
H217 H 0.5686 1.0681 0.6567 0.212 Uiso 1 1 calc R U
H218 H 0.5349 1.0251 0.6456 0.212 Uiso 1 1 calc R U
C196 C 0.5255(9) 1.0865(8) 0.7248(9) 0.144(8) Uani 1 1 d D U
H219 H 0.5245 1.0930 0.7556 0.216 Uiso 1 1 calc R U
H220 H 0.4930 1.0885 0.7129 0.216 Uiso 1 1 calc R U
H221 H 0.5462 1.1091 0.7105 0.216 Uiso 1 1 calc R U
C197 C 0.4238(7) 1.1502(7) 0.0999(6) 0.082(4) Uani 1 1 d . U
N15 N 0.5261 0.9550 0.9064 0.225(12) Uani 1 1 d D U
C198 C 0.5669(10) 0.9270(12) 0.9235(13) 0.254(17) Uani 1 1 d D U
H222 H 0.5786 0.9061 0.9012 0.382 Uiso 1 1 calc R U
H223 H 0.5559 0.9090 0.9482 0.382 Uiso 1 1 calc R U
H224 H 0.5929 0.9476 0.9325 0.382 Uiso 1 1 calc R U
C199 C 0.5041 0.9904 0.9424 0.214(16) Uani 1 1 d D U
H225 H 0.4781 1.0084 0.9296 0.321 Uiso 1 1 calc R U
H226 H 0.5294 1.0112 0.9523 0.321 Uiso 1 1 calc R U
H227 H 0.4917 0.9727 0.9667 0.321 Uiso 1 1 calc R U
C200 C 0.4804 0.9229 0.8917 0.222(14) Uani 1 1 d D U
H228 H 0.4550 0.9426 0.8801 0.333 Uiso 1 1 calc R U
H229 H 0.4681 0.9060 0.9166 0.333 Uiso 1 1 calc R U
H230 H 0.4908 0.9009 0.8697 0.333 Uiso 1 1 calc R U
C201 C 0.5410 0.9781 0.8581 0.237(13) Uani 1 1 d D U
H231 H 0.5538 0.9531 0.8391 0.284 Uiso 1 1 calc R U
C202 C 0.5018 1.0062 0.8325 0.265(15) Uani 1 1 d D U
C203 C 0.4793 0.9805 0.7994 0.32(2) Uani 1 1 d D U
H232 H 0.4876 0.9491 0.7951 0.384 Uiso 1 1 calc R U
C204 C 0.4445 1.0019 0.7727 0.36(2) Uani 1 1 d . U
H233 H 0.4294 0.9848 0.7505 0.427 Uiso 1 1 calc R U
C205 C 0.4323 1.0488 0.7792 0.38(3) Uani 1 1 d . U
H234 H 0.4090 1.0631 0.7614 0.455 Uiso 1 1 calc R U
C206 C 0.4547 1.0744 0.8123 0.36(2) Uani 1 1 d . U
H235 H 0.4465 1.1058 0.8166 0.430 Uiso 1 1 calc R U
C207 C 0.4894 1.0531 0.8390 0.32(2) Uani 1 1 d D U
H236 H 0.5044 1.0703 0.8612 0.379 Uiso 1 1 calc R U
C208 C 0.5829(19) 1.0135(19) 0.8680(16) 0.261(19) Uani 1 1 d D U
H237 H 0.6114 0.9967 0.8775 0.391 Uiso 1 1 calc R U
H238 H 0.5726 1.0348 0.8906 0.391 Uiso 1 1 calc R U
H239 H 0.5905 1.0311 0.8420 0.391 Uiso 1 1 calc R U
C209 C 0.6688(11) 1.0605(11) 0.5363(13) 0.238(15) Uani 1 1 d D U
H240 H 0.6820 1.0645 0.5074 0.357 Uiso 1 1 calc R U
H241 H 0.6900 1.0754 0.5572 0.357 Uiso 1 1 calc R U
H242 H 0.6369 1.0745 0.5378 0.357 Uiso 1 1 calc R U
C210 C 0.7207(9) 0.9896(13) 0.5487(8) 0.193(10) Uani 1 1 d D U
H243 H 0.7176 0.9576 0.5601 0.232 Uiso 1 1 calc R U
C211 C 0.7494(10) 0.9850(12) 0.5069(7) 0.170(9) Uani 1 1 d DG U
C212 C 0.7500(12) 0.9423(10) 0.4846(9) 0.188(11) Uani 1 1 d G U
H244 H 0.7364 0.9157 0.4973 0.225 Uiso 1 1 calc R U
C213 C 0.7709(15) 0.9396(12) 0.4432(10) 0.226(15) Uani 1 1 d G U
H245 H 0.7713 0.9111 0.4283 0.272 Uiso 1 1 calc R U
C214 C 0.7913(16) 0.9795(15) 0.4241(8) 0.259(17) Uani 1 1 d G U
H246 H 0.8053 0.9776 0.3964 0.310 Uiso 1 1 calc R U
C215 C 0.7907(15) 1.0221(12) 0.4464(12) 0.261(18) Uani 1 1 d G U
H247 H 0.8043 1.0487 0.4336 0.313 Uiso 1 1 calc R U
C216 C 0.7698(12) 1.0248(10) 0.4878(11) 0.222(15) Uani 1 1 d G U
H248 H 0.7694 1.0533 0.5027 0.266 Uiso 1 1 calc R U
C217 C 0.6394(9) 0.9985(16) 0.5874(8) 0.230(16) Uani 1 1 d D U
H249 H 0.6362 0.9650 0.5899 0.345 Uiso 1 1 calc R U
H250 H 0.6074 1.0126 0.5873 0.345 Uiso 1 1 calc R U
H251 H 0.6578 1.0103 0.6118 0.345 Uiso 1 1 calc R U
C218 C 0.6362(14) 0.9840(16) 0.5072(9) 0.193(14) Uani 1 1 d D U
H252 H 0.6324 0.9513 0.5142 0.290 Uiso 1 1 calc R U
H253 H 0.6543 0.9871 0.4805 0.290 Uiso 1 1 calc R U
H254 H 0.6044 0.9981 0.5037 0.290 Uiso 1 1 calc R U
C219 C 0.7510(9) 1.0170(18) 0.5834(10) 0.23(2) Uani 1 1 d D U
H255 H 0.7323 1.0198 0.6098 0.344 Uiso 1 1 calc R U
H256 H 0.7586 1.0478 0.5724 0.344 Uiso 1 1 calc R U
H257 H 0.7809 1.0003 0.5893 0.344 Uiso 1 1 calc R U
N7 N 0.6907(9) 0.9469(7) 0.7358(6) 0.131(6) Uani 1 1 d D U
N8 N 0.5667(8) 0.7471(7) 0.8259(7) 0.110(5) Uani 1 1 d . U
N9 N 0.7690(8) 0.8174(7) 0.9387(6) 0.112(4) Uani 1 1 d . U
N10 N 0.7223(7) 0.8064(7) 1.0551(6) 0.106(4) Uani 1 1 d . U
N11 N 0.8007(6) 0.9193(6) 1.2565(6) 0.097(4) Uani 1 1 d . U
N12 N 0.9306(8) 0.7258(6) 1.1740(6) 0.110(4) Uani 1 1 d D U
N13 N 0.4293(6) 1.1727(5) 0.2551(6) 0.090(4) Uani 1 1 d . U
N14 N 0.2370 0.8840 0.3486 0.140(6) Uani 1 1 d D U
N16 N 0.6651(10) 1.0102(13) 0.5462(8) 0.208(10) Uani 1 1 d D U
O19 O 0.6840(6) 0.9943(6) 0.8084(4) 0.110(4) Uani 1 1 d . U
O20 O 0.6778(10) 0.9303(7) 0.8471(6) 0.147(6) Uani 1 1 d . U
O21 O 0.6920(10) 0.8767(6) 0.7757(6) 0.149(6) Uani 1 1 d D U
O22 O 0.5210(8) 0.8273(5) 0.8347(7) 0.122(5) Uani 1 1 d . U
O23 O 0.5851(9) 0.8683(7) 0.8287(6) 0.133(4) Uani 1 1 d . U
O24 O 0.6385(8) 0.7864(7) 0.8190(6) 0.130(4) Uani 1 1 d . U
O25 O 0.7373(7) 0.8310(7) 0.8676(5) 0.123(4) Uani 1 1 d . U
O26 O 0.6442(7) 0.8485(7) 0.9045(5) 0.123(4) Uani 1 1 d . U
O27 O 0.6812(6) 0.8251(7) 0.9698(5) 0.115(4) Uani 1 1 d . U
O28 O 0.8076(6) 0.8196(10) 1.0211(6) 0.145(4) Uani 1 1 d . U
O29 O 0.8422(6) 0.8266(10) 1.0864(6) 0.145(4) Uani 1 1 d . U
O30 O 0.7546(6) 0.8075(9) 1.1245(6) 0.145(4) Uani 1 1 d . U
O31 O 0.7980(5) 0.8507(6) 1.2183(5) 0.102(3) Uani 1 1 d . U
O32 O 0.8161(6) 0.9030(7) 1.1453(5) 0.117(4) Uani 1 1 d . U
O33 O 0.8159(6) 0.9691(7) 1.1846(5) 0.109(4) Uani 1 1 d . U
O34 O 0.8530(6) 0.7614(6) 1.1747(6) 0.113(4) Uani 1 1 d . U
O35 O 0.9028(6) 0.8449(5) 1.1662(5) 0.102(3) Uani 1 1 d . U
O36 O 0.9754(5) 0.8033(5) 1.1667(5) 0.095(3) Uani 1 1 d . U
O40 O 0.4909(10) 0.9077(8) 1.0098(7) 0.149(6) Uani 1 1 d . U
O41 O 0.4946(6) 0.7280(5) 0.3373(6) 0.105(4) Uani 1 1 d . U
O42 O 0.2512(8) 0.8530(7) 0.5432(7) 0.142(6) Uani 1 1 d D U
O43 O 0.7589(11) 0.6921(10) 1.1985(12) 0.192(9) Uani 1 1 d . U
O44 O 0.9997(7) 0.7418(6) 1.0858(6) 0.123(5) Uani 1 1 d . U
O45 O 0.5946(7) 1.0258(7) 0.7465(5) 0.131(5) Uani 1 1 d D U
S1 S 0.9972(3) 0.6986(3) 1.0561(2) 0.126(2) Uani 1 1 d . U
S2 S 0.2123(4) 0.8420(4) 0.5741(4) 0.172(4) Uani 1 1 d D U
S3 S 0.5490(4) 1.0292(4) 0.7160(3) 0.166(3) Uani 1 1 d D U
S4 S 0.4607(2) 0.7668(2) 0.33754(19) 0.1047(16) Uani 1 1 d . U
S5 S 0.7604(3) 0.6906(3) 1.2536(4) 0.162(3) Uani 1 1 d . U
S6 S 0.4849(5) 0.9126(3) 1.0574(3) 0.156(3) Uani 1 1 d . U

loop_
_atom_site_aniso_label
_atom_site_aniso_U_11
_atom_site_aniso_U_22
_atom_site_aniso_U_33
_atom_site_aniso_U_23
_atom_site_aniso_U_13
_atom_site_aniso_U_12
Cu1 0.1002(16) 0.0719(13) 0.0935(15) 0.0047(10) 0.0151(12) 0.0030(11)
Cu2 0.1028(19) 0.1078(18) 0.1075(18) 0.0017(14) 0.0226(14) 0.0254(15)
Cu3 0.0758(14) 0.0866(14) 0.0945(14) -0.0131(11) 0.0002(11) -0.0207(11)
Mn1 0.096(2) 0.098(2) 0.0954(19) 0.0066(15) 0.0271(16) 0.0038(16)
Mn2 0.102(2) 0.0867(19) 0.124(2) 0.0269(17) -0.0232(19) 0.0138(16)
C1 0.082(11) 0.076(6) 0.115(7) 0.012(5) -0.005(7) 0.010(7)
C2 0.075(10) 0.080(6) 0.105(6) 0.013(5) -0.001(7) 0.011(6)
C3 0.099(8) 0.069(7) 0.101(10) 0.002(6) -0.007(7) 0.017(5)
C4 0.107(8) 0.101(9) 0.167(17) -0.053(11) -0.028(9) 0.027(7)
C5 0.114(10) 0.098(10) 0.156(18) -0.048(11) -0.020(11) 0.029(8)
C6 0.121(11) 0.099(11) 0.21(2) -0.066(14) -0.042(12) 0.032(8)
C7 0.121(10) 0.108(11) 0.24(3) -0.067(14) -0.036(12) 0.030(8)
C8 0.106(9) 0.099(10) 0.21(2) -0.051(12) -0.020(10) 0.016(7)
C9 0.117(12) 0.131(16) 0.29(3) -0.080(17) -0.034(13) 0.027(11)
C10 0.113(12) 0.150(19) 0.29(3) -0.079(18) -0.023(12) 0.024(11)
C11 0.143(15) 0.24(3) 0.30(2) -0.047(18) -0.030(13) 0.041(15)
C12 0.143(15) 0.24(3) 0.30(2) -0.047(18) -0.030(13) 0.041(15)
C13 0.109(12) 0.075(6) 0.083(6) 0.002(5) 0.023(7) -0.003(7)
C14 0.093(11) 0.080(6) 0.085(6) 0.001(5) 0.021(6) -0.005(6)
C15 0.118(10) 0.085(8) 0.113(11) -0.011(7) 0.007(8) -0.012(7)
C16 0.131(9) 0.117(9) 0.164(13) -0.026(8) 0.024(9) -0.027(7)
C17 0.131(9) 0.117(9) 0.164(13) -0.026(8) 0.024(9) -0.027(7)
C18 0.135(13) 0.112(12) 0.151(17) -0.037(12) 0.009(12) -0.018(10)
C19 0.122(12) 0.099(10) 0.136(15) -0.023(10) 0.000(11) 0.001(9)
C20 0.126(10) 0.095(9) 0.122(12) -0.013(9) 0.016(9) -0.017(8)
C21 0.135(11) 0.128(15) 0.165(16) -0.033(13) 0.045(10) -0.021(10)
C22 0.148(10) 0.155(12) 0.187(14) -0.034(10) 0.020(9) -0.016(9)
C23 0.148(10) 0.155(12) 0.187(14) -0.034(10) 0.020(9) -0.016(9)
C23B 0.148(10) 0.155(12) 0.187(14) -0.034(10) 0.020(9) -0.016(9)
C24 0.085(7) 0.086(7) 0.106(11) 0.016(7) -0.005(7) 0.030(5)
C30 0.102(10) 0.136(15) 0.157(11) 0.036(9) 0.014(8) 0.067(11)
C25 0.139(14) 0.131(16) 0.159(11) 0.026(10) 0.029(9) 0.060(13)
C26 0.150(17) 0.17(2) 0.200(17) 0.033(14) 0.045(13) 0.081(17)
C27 0.16(2) 0.21(3) 0.225(18) 0.061(16) 0.036(14) 0.09(2)
C28 0.137(16) 0.21(2) 0.223(17) 0.063(16) 0.023(13) 0.091(19)
C29 0.101(12) 0.145(16) 0.185(12) 0.057(11) 0.000(10) 0.053(12)
C31 0.115(17) 0.168(18) 0.188(14) 0.060(12) 0.003(12) 0.045(15)
C32 0.12(2) 0.19(2) 0.20(2) 0.08(2) -0.025(18) 0.009(19)
C33 0.184(19) 0.15(2) 0.152(15) 0.006(13) 0.017(13) 0.078(16)
C34 0.23(3) 0.20(3) 0.17(2) 0.04(2) 0.03(2) 0.05(3)
C36 0.090(7) 0.099(12) 0.123(7) 0.027(8) -0.021(6) 0.010(7)
C37 0.097(8) 0.090(11) 0.130(7) 0.020(8) -0.015(6) 0.015(8)
C38 0.133(13) 0.099(10) 0.132(10) 0.010(8) 0.003(8) 0.045(9)
C39 0.180(16) 0.109(11) 0.154(13) -0.009(10) 0.017(11) 0.023(11)
C40 0.169(19) 0.140(16) 0.151(13) -0.014(12) 0.005(12) 0.022(13)
C41 0.164(18) 0.136(15) 0.130(14) -0.010(11) 0.015(13) 0.027(13)
C42 0.171(19) 0.150(16) 0.152(14) -0.013(11) 0.021(13) 0.014(14)
C43 0.152(15) 0.121(11) 0.142(12) 0.004(9) 0.016(11) 0.026(10)
C44 0.231(16) 0.164(11) 0.203(14) -0.025(10) 0.044(12) -0.021(11)
C45 0.231(16) 0.164(11) 0.203(14) -0.025(10) 0.044(12) -0.021(11)
C46 0.231(16) 0.164(11) 0.203(14) -0.025(10) 0.044(12) -0.021(11)
C47 0.231(16) 0.164(11) 0.203(14) -0.025(10) 0.044(12) -0.021(11)
C48 0.080(6) 0.096(6) 0.086(10) -0.001(7) 0.014(6) -0.013(5)
C49 0.087(6) 0.089(6) 0.057(7) -0.004(6) 0.017(6) -0.014(5)
C50 0.092(8) 0.086(10) 0.110(8) -0.029(7) -0.005(6) -0.017(7)
C51 0.135(12) 0.105(12) 0.108(8) -0.033(8) -0.020(7) -0.027(10)
C52 0.141(13) 0.139(18) 0.135(12) -0.033(11) -0.024(9) -0.038(12)
C53 0.132(14) 0.132(17) 0.142(12) -0.030(11) -0.023(10) -0.023(12)
C54 0.109(11) 0.116(14) 0.146(11) -0.025(11) -0.005(9) -0.022(10)
C55 0.096(9) 0.097(11) 0.120(9) -0.025(7) 0.005(7) -0.014(8)
C56 0.142(16) 0.16(2) 0.113(11) -0.008(11) -0.024(10) -0.026(15)
C57 0.26(4) 0.30(5) 0.113(13) -0.014(15) -0.022(14) -0.14(4)
C58 0.088(12) 0.125(13) 0.130(10) -0.007(9) 0.004(9) -0.032(10)
C59 0.113(15) 0.130(14) 0.131(16) 0.001(12) 0.009(12) -0.032(11)
C60 0.100(7) 0.100(11) 0.094(7) 0.011(7) 0.018(5) 0.026(7)
C61 0.097(7) 0.082(9) 0.086(6) 0.019(6) 0.024(5) 0.014(7)
C62 0.118(11) 0.152(11) 0.092(9) 0.001(8) 0.029(8) -0.002(9)
C63 0.139(15) 0.168(12) 0.120(12) 0.021(10) 0.018(11) 0.011(11)
C64 0.17(2) 0.193(16) 0.134(14) 0.012(12) 0.006(14) 0.005(14)
C65 0.16(2) 0.197(16) 0.133(16) -0.005(12) 0.002(14) 0.007(15)
C66 0.18(2) 0.174(16) 0.135(15) -0.024(11) -0.030(15) -0.009(14)
C67 0.157(18) 0.162(11) 0.131(13) -0.011(9) -0.015(13) -0.003(10)
C68 0.15(2) 0.166(15) 0.137(16) -0.014(12) -0.001(14) 0.005(14)
C69 0.151(19) 0.166(14) 0.18(2) 0.016(13) 0.024(17) 0.003(13)
C70 0.23(4) 0.24(4) 0.22(3) 0.05(3) 0.08(3) 0.06(3)
C71 0.17(2) 0.18(3) 0.38(7) 0.00(3) 0.06(3) 0.010(19)
N1 0.080(8) 0.070(5) 0.092(6) 0.006(4) -0.001(6) 0.006(5)
N2 0.106(10) 0.077(5) 0.090(6) -0.003(5) 0.014(6) -0.007(6)
N3 0.076(6) 0.090(8) 0.107(9) 0.019(7) -0.010(6) 0.036(5)
N4 0.103(9) 0.099(10) 0.124(7) 0.009(7) -0.010(6) 0.042(8)
N5 0.084(6) 0.080(6) 0.085(8) -0.014(6) 0.004(6) -0.021(5)
N6 0.098(8) 0.108(10) 0.096(6) 0.010(6) 0.027(5) 0.011(7)
O1 0.125(11) 0.076(6) 0.114(6) 0.009(5) -0.002(7) 0.013(6)
O2 0.119(10) 0.083(6) 0.128(7) 0.023(5) -0.017(7) 0.015(6)
O3 0.119(9) 0.069(6) 0.099(6) 0.016(5) -0.006(6) 0.023(6)
O4 0.120(10) 0.076(6) 0.082(5) 0.003(4) 0.018(6) -0.009(6)
O5 0.125(10) 0.078(6) 0.098(6) 0.009(5) 0.034(6) 0.000(6)
O6 0.116(9) 0.096(7) 0.086(5) -0.005(5) 0.019(6) -0.011(6)
O7 0.096(7) 0.090(6) 0.122(9) 0.023(6) -0.014(6) 0.026(5)
O8 0.079(6) 0.084(6) 0.099(7) 0.010(5) -0.007(5) 0.015(5)
O9 0.069(7) 0.078(5) 0.107(8) 0.017(5) 0.000(6) 0.015(5)
O10 0.104(7) 0.105(8) 0.133(8) 0.020(7) -0.014(6) 0.027(6)
O11 0.105(8) 0.120(10) 0.121(7) 0.033(7) -0.026(6) 0.008(7)
O12 0.090(6) 0.140(11) 0.103(9) 0.037(8) -0.017(6) 0.005(7)
O13 0.098(7) 0.090(5) 0.081(6) -0.006(5) 0.023(5) -0.010(5)
O14 0.082(6) 0.104(7) 0.111(8) 0.015(6) 0.024(6) -0.006(5)
O15 0.077(6) 0.096(6) 0.092(7) 0.003(6) 0.005(6) -0.023(5)
O16 0.094(6) 0.099(8) 0.091(6) 0.009(6) 0.020(5) 0.009(6)
O17 0.097(7) 0.120(9) 0.091(6) 0.008(6) 0.017(5) 0.024(6)
O18 0.102(7) 0.116(10) 0.119(8) 0.003(7) 0.018(6) 0.029(7)
O2W 0.072(9) 0.105(11) 0.43(4) 0.144(19) 0.073(16) 0.016(8)
O1W 0.41(4) 0.069(8) 0.065(7) 0.016(6) 0.059(13) 0.121(14)
O4W 0.078(8) 0.195(17) 0.126(11) 0.090(12) 0.046(8) 0.044(10)
O5W 0.125(13) 0.166(16) 0.100(10) 0.025(10) -0.007(9) -0.038(12)
O3W 0.042(8) 0.32(4) 0.28(3) 0.08(3) 0.007(12) 0.003(13)
Mn3 0.128(2) 0.146(2) 0.0987(16) -0.0063(14) 0.0096(14) -0.0468(17)
Mn4 0.128(2) 0.146(2) 0.0987(16) -0.0063(14) 0.0096(14) -0.0468(17)
Cu4 0.1057(19) 0.121(2) 0.0835(15) -0.0349(13) 0.0086(13) -0.0332(15)
Cu5 0.0788(16) 0.161(2) 0.0996(17) -0.0331(16) 0.0250(13) -0.0405(16)
Cu6 0.120(2) 0.0850(16) 0.1084(18) 0.0046(12) 0.0242(15) -0.0097(14)
C72 0.172(19) 0.134(8) 0.091(7) -0.029(6) 0.027(9) -0.053(9)
C73 0.179(19) 0.126(8) 0.093(7) -0.026(6) 0.034(9) -0.053(9)
C74 0.235(16) 0.159(18) 0.107(11) -0.036(12) 0.061(10) -0.064(13)
C75 0.231(16) 0.115(13) 0.094(9) -0.035(9) 0.048(9) -0.070(11)
C79 0.253(17) 0.22(2) 0.129(14) -0.083(16) 0.031(11) -0.088(15)
C78 0.28(2) 0.22(3) 0.134(15) -0.082(18) 0.038(13) -0.089(18)
C76 0.29(2) 0.16(2) 0.119(15) -0.036(15) 0.051(13) -0.074(17)
C77 0.28(2) 0.16(2) 0.101(11) -0.036(12) 0.066(12) -0.065(16)
C80 0.26(2) 0.24(3) 0.17(2) -0.11(2) 0.028(16) -0.099(17)
C81 0.210(19) 0.21(2) 0.138(16) -0.096(17) 0.090(13) -0.056(16)
C82 0.28(5) 0.23(2) 0.25(4) -0.05(2) 0.04(4) -0.08(2)
C83 0.26(4) 0.24(3) 0.30(5) -0.11(3) 0.08(4) -0.10(3)
C84 0.153(10) 0.106(7) 0.077(10) 0.009(8) -0.018(9) -0.021(7)
C85 0.134(9) 0.114(7) 0.097(12) 0.015(8) -0.010(9) -0.021(7)
C86 0.122(15) 0.119(14) 0.165(15) -0.013(11) 0.005(12) 0.000(12)
C87 0.088(11) 0.103(9) 0.164(12) 0.029(8) 0.006(9) -0.006(8)
C88 0.121(15) 0.124(12) 0.183(13) 0.036(9) -0.004(11) 0.012(11)
C89 0.130(17) 0.129(13) 0.209(18) 0.031(11) 0.005(14) 0.021(13)
C90 0.118(16) 0.124(14) 0.212(18) 0.023(12) 0.023(13) 0.013(12)
C91 0.119(16) 0.134(13) 0.206(17) 0.012(11) 0.024(13) 0.014(11)
C92 0.089(11) 0.116(11) 0.171(12) 0.015(8) 0.019(9) -0.007(9)
C93 0.23(4) 0.16(2) 0.18(2) 0.02(2) -0.03(2) -0.05(3)
C94 0.15(2) 0.141(17) 0.195(15) 0.021(12) -0.007(14) 0.011(15)
C95 0.18(3) 0.19(3) 0.182(19) 0.015(18) 0.004(18) 0.06(3)
C96 0.114(8) 0.130(13) 0.097(7) -0.020(8) 0.018(6) -0.050(8)
C97 0.120(8) 0.117(12) 0.099(7) -0.019(7) 0.025(5) -0.051(8)
C98 0.110(9) 0.149(10) 0.122(13) -0.031(10) 0.041(8) -0.039(7)
C99 0.120(11) 0.152(12) 0.26(3) -0.044(13) 0.085(13) -0.044(9)
C100 0.124(12) 0.167(14) 0.24(3) -0.037(16) 0.080(14) -0.035(10)
C101 0.130(14) 0.172(14) 0.17(2) -0.051(15) 0.039(14) -0.023(11)
C102 0.139(12) 0.164(15) 0.18(2) -0.044(15) 0.025(13) -0.022(10)
C103 0.132(11) 0.154(11) 0.164(19) -0.047(11) 0.019(11) -0.031(9)
C104 0.134(18) 0.158(16) 0.24(3) -0.020(16) 0.011(16) -0.030(14)
C105 0.117(17) 0.158(14) 0.35(4) -0.031(16) 0.08(2) -0.050(12)
C106 0.112(19) 0.17(2) 0.27(3) -0.06(2) -0.01(2) 0.013(17)
C107 0.20(4) 0.22(4) 0.39(5) 0.01(3) 0.05(3) -0.04(3)
C108 0.080(6) 0.217(16) 0.113(5) -0.024(7) 0.014(4) -0.041(7)
C109 0.080(6) 0.217(16) 0.113(5) -0.024(7) 0.014(4) -0.041(7)
C110 0.080(8) 0.132(10) 0.115(12) 0.017(9) 0.014(7) -0.015(6)
C111 0.117(10) 0.147(11) 0.143(17) 0.047(10) 0.046(11) 0.016(8)
C112 0.116(12) 0.173(14) 0.19(2) 0.057(15) 0.039(12) 0.017(10)
C113 0.135(14) 0.178(14) 0.17(2) 0.070(14) 0.004(14) 0.008(11)
C114 0.102(11) 0.161(14) 0.19(2) 0.047(14) -0.012(12) -0.021(9)
C115 0.097(10) 0.130(10) 0.151(17) 0.019(10) -0.009(10) -0.023(7)
C116 0.20(2) 0.147(13) 0.27(3) 0.036(14) 0.10(2) 0.007(13)
C117 0.144(16) 0.153(15) 0.20(3) 0.021(15) 0.008(17) 0.004(12)
C118 0.24(4) 0.185(19) 0.42(7) 0.08(3) 0.18(5) 0.04(2)
C119 0.26(4) 0.25(3) 0.36(6) 0.12(4) 0.15(4) 0.08(3)
C120 0.061(9) 0.139(8) 0.101(7) 0.022(6) -0.004(7) -0.026(8)
C121 0.080(11) 0.128(8) 0.099(7) 0.014(6) 0.002(7) -0.026(8)
C122 0.106(9) 0.115(12) 0.107(9) 0.040(9) 0.023(7) -0.015(8)
C123 0.120(10) 0.141(15) 0.127(12) 0.052(12) 0.027(9) 0.005(10)
C124 0.162(14) 0.124(15) 0.126(13) 0.043(12) 0.041(11) 0.012(12)
C125 0.158(13) 0.114(14) 0.130(14) 0.037(12) 0.050(11) -0.003(11)
C126 0.143(13) 0.096(12) 0.127(12) 0.018(10) 0.043(10) -0.012(10)
C127 0.114(10) 0.113(12) 0.134(12) 0.034(10) 0.036(9) -0.008(9)
C128 0.119(13) 0.122(14) 0.178(19) 0.043(14) 0.031(12) 0.003(11)
C129 0.113(11) 0.17(2) 0.125(16) 0.049(16) 0.016(10) 0.010(11)
C130 0.17(2) 0.31(5) 0.24(4) 0.13(4) 0.02(2) 0.07(3)
C131 0.22(4) 0.23(3) 0.30(4) -0.05(3) -0.02(4) 0.09(3)
C132 0.096(7) 0.098(7) 0.084(10) -0.012(7) 0.005(7) -0.025(5)
C133 0.104(7) 0.103(7) 0.097(11) -0.026(7) 0.022(7) -0.031(5)
C134 0.160(15) 0.092(9) 0.155(12) -0.034(8) 0.053(11) -0.032(9)
C135 0.20(2) 0.140(14) 0.174(14) -0.043(10) 0.040(14) -0.063(14)
C136 0.23(3) 0.137(15) 0.194(18) -0.046(12) 0.032(18) -0.076(17)
C137 0.23(3) 0.171(19) 0.22(2) -0.019(15) 0.05(2) -0.05(2)
C138 0.28(3) 0.175(17) 0.21(2) 0.010(14) 0.03(2) -0.07(2)
C139 0.26(3) 0.172(15) 0.179(14) 0.014(11) 0.037(15) -0.062(17)
C140 0.26(3) 0.152(18) 0.168(16) -0.044(13) 0.019(18) -0.07(2)
C141 0.34(4) 0.21(3) 0.195(19) -0.003(17) 0.04(2) -0.04(3)
C142 0.26(3) 0.23(4) 0.31(5) -0.01(4) -0.01(2) -0.07(3)
C143 0.37(5) 0.25(5) 0.16(3) 0.00(3) 0.04(3) -0.08(4)
C145 0.102(12) 0.110(12) 0.118(12) -0.014(9) 0.008(10) -0.028(10)
C146 0.072(9) 0.093(10) 0.120(13) -0.005(9) -0.004(8) 0.001(7)
C147 0.113(13) 0.109(13) 0.133(11) -0.005(9) -0.007(9) 0.000(11)
C148 0.086(9) 0.085(7) 0.116(10) -0.005(7) 0.009(7) -0.004(6)
C149 0.17(2) 0.117(16) 0.169(18) -0.035(14) -0.057(18) 0.026(15)
C150 0.097(10) 0.079(8) 0.117(10) 0.001(7) 0.018(7) -0.004(7)
C151 0.111(12) 0.095(10) 0.119(11) 0.013(8) 0.025(9) 0.013(9)
C152 0.113(12) 0.089(11) 0.160(14) 0.016(10) 0.026(10) 0.013(10)
C153 0.116(13) 0.083(11) 0.168(14) -0.007(9) 0.030(10) -0.017(9)
C154 0.105(12) 0.110(13) 0.172(15) 0.004(10) 0.048(11) -0.001(10)
C155 0.118(12) 0.090(11) 0.134(11) -0.009(9) 0.035(10) -0.005(9)
C156 0.118(16) 0.142(13) 0.129(17) -0.018(11) 0.001(13) -0.040(11)
C157 0.135(18) 0.161(19) 0.161(16) -0.010(14) 0.012(13) -0.045(15)
C158 0.156(17) 0.18(2) 0.160(19) -0.033(17) -0.005(15) -0.034(16)
C159 0.164(15) 0.208(17) 0.26(2) -0.025(16) 0.037(14) -0.022(13)
C160 0.29(3) 0.224(19) 0.30(3) -0.029(18) 0.04(2) -0.003(17)
C161 0.39(4) 0.24(3) 0.33(4) -0.03(2) 0.00(3) 0.02(3)
C162 0.43(5) 0.25(3) 0.34(4) -0.04(2) 0.01(4) 0.02(3)
C163 0.41(5) 0.26(3) 0.32(4) -0.04(2) 0.04(4) 0.01(3)
C164 0.34(5) 0.24(2) 0.30(4) -0.04(2) 0.07(3) -0.02(2)
C165 0.26(4) 0.24(2) 0.29(3) -0.04(2) 0.07(3) -0.02(2)
C166 0.25(4) 0.28(4) 0.27(3) -0.03(2) 0.07(2) -0.01(3)
C183 0.16(2) 0.18(3) 0.219(17) 0.056(15) 0.028(15) 0.01(2)
C184 0.13(2) 0.152(15) 0.28(3) 0.020(17) 0.04(2) 0.028(14)
C187 0.120(11) 0.18(2) 0.107(14) -0.028(14) -0.004(10) 0.004(11)
C188 0.145(18) 0.122(14) 0.106(11) -0.018(10) 0.016(11) 0.036(13)
C189 0.200(15) 0.16(2) 0.14(2) -0.007(18) 0.024(13) 0.034(13)
C190 0.23(3) 0.152(15) 0.19(3) -0.024(15) 0.04(2) 0.019(16)
C191 0.17(2) 0.15(2) 0.125(13) 0.000(13) -0.010(13) 0.038(17)
C192 0.161(14) 0.15(2) 0.113(15) -0.035(15) -0.007(11) 0.007(13)
C193 0.18(3) 0.163(19) 0.24(3) -0.006(19) 0.03(2) -0.06(2)
C194 0.095(10) 0.125(18) 0.24(2) -0.005(18) 0.003(12) -0.019(11)
C195 0.14(2) 0.16(2) 0.120(11) -0.009(11) -0.017(11) -0.005(17)
C196 0.140(18) 0.169(15) 0.122(17) 0.001(13) 0.023(14) -0.021(13)
C197 0.075(7) 0.079(6) 0.091(9) 0.014(6) -0.016(6) 0.016(5)
N15 0.35(3) 0.154(18) 0.169(17) 0.037(13) 0.112(19) 0.023(17)
C198 0.37(4) 0.19(3) 0.20(3) 0.06(2) 0.12(2) 0.05(2)
C199 0.33(4) 0.15(2) 0.16(2) 0.039(16) 0.07(2) 0.04(2)
C200 0.35(4) 0.13(2) 0.18(2) 0.031(17) 0.12(2) 0.021(19)
C201 0.37(3) 0.17(2) 0.169(18) 0.049(15) 0.096(19) -0.033(19)
C202 0.40(4) 0.19(2) 0.21(2) 0.039(18) 0.06(2) -0.03(2)
C203 0.46(5) 0.23(3) 0.27(3) 0.01(2) 0.00(3) -0.02(3)
C204 0.51(5) 0.25(3) 0.31(4) 0.00(3) -0.05(4) 0.00(3)
C205 0.54(5) 0.26(3) 0.34(4) -0.02(3) -0.09(4) 0.02(4)
C206 0.53(5) 0.23(3) 0.32(4) 0.00(3) -0.08(4) 0.02(3)
C207 0.47(5) 0.19(2) 0.28(4) 0.00(2) -0.04(4) 0.00(3)
C208 0.38(4) 0.21(3) 0.19(3) 0.02(3) 0.10(3) -0.04(3)
C209 0.18(3) 0.32(3) 0.21(3) -0.047(19) 0.03(2) -0.077(18)
C210 0.146(14) 0.29(2) 0.147(14) -0.045(15) -0.003(11) -0.087(15)
C211 0.150(18) 0.22(2) 0.144(15) -0.009(13) -0.005(13) -0.043(16)
C212 0.20(3) 0.22(2) 0.144(17) -0.009(14) -0.012(17) -0.042(18)
C213 0.26(4) 0.25(3) 0.170(19) -0.006(18) 0.02(2) -0.03(2)
C214 0.32(4) 0.25(3) 0.20(2) 0.007(19) 0.07(2) -0.03(3)
C215 0.31(4) 0.26(3) 0.22(2) 0.003(19) 0.09(2) -0.05(3)
C216 0.22(3) 0.23(2) 0.21(2) -0.001(17) 0.05(2) -0.05(2)
C217 0.17(2) 0.36(4) 0.159(17) -0.05(2) 0.005(15) -0.10(2)
C218 0.14(2) 0.30(3) 0.137(16) -0.023(19) 0.011(14) -0.11(2)
C219 0.15(2) 0.33(5) 0.20(2) -0.08(3) -0.008(18) -0.07(3)
N7 0.190(16) 0.117(8) 0.087(6) -0.033(6) 0.033(8) -0.048(9)
N8 0.112(10) 0.100(7) 0.118(11) 0.026(7) -0.028(8) 0.001(6)
N9 0.108(7) 0.126(11) 0.101(7) -0.024(7) 0.033(5) -0.046(7)
N10 0.081(6) 0.129(11) 0.109(7) -0.018(7) 0.016(5) -0.029(7)
N11 0.083(9) 0.107(9) 0.101(6) 0.029(6) 0.005(6) -0.034(7)
N12 0.124(8) 0.100(7) 0.105(10) -0.012(7) 0.032(7) -0.024(6)
N13 0.078(7) 0.066(6) 0.125(9) -0.009(6) 0.011(6) 0.006(5)
N14 0.138(12) 0.135(12) 0.147(13) -0.026(10) 0.009(10) -0.059(10)
N16 0.152(14) 0.32(3) 0.153(15) -0.052(17) 0.008(11) -0.082(16)
O19 0.119(10) 0.137(7) 0.075(6) -0.032(6) 0.016(6) -0.052(8)
O20 0.208(16) 0.140(9) 0.093(7) -0.025(6) 0.027(8) -0.063(9)
O21 0.214(17) 0.126(7) 0.107(8) -0.023(6) 0.039(9) -0.051(9)
O22 0.152(9) 0.074(7) 0.140(12) 0.013(8) -0.020(9) -0.013(7)
O23 0.177(10) 0.118(7) 0.103(9) -0.005(7) -0.001(8) -0.039(7)
O24 0.136(8) 0.133(9) 0.120(10) 0.006(8) -0.005(8) -0.034(7)
O25 0.139(9) 0.134(10) 0.097(6) -0.016(6) 0.029(6) -0.054(8)
O26 0.118(8) 0.154(11) 0.099(7) -0.010(7) 0.023(6) -0.038(8)
O27 0.099(7) 0.148(11) 0.097(6) -0.015(6) 0.019(5) -0.048(7)
O28 0.086(5) 0.234(11) 0.115(5) -0.026(5) 0.013(4) -0.042(5)
O29 0.086(5) 0.234(11) 0.115(5) -0.026(5) 0.013(4) -0.042(5)
O30 0.086(5) 0.234(11) 0.115(5) -0.026(5) 0.013(4) -0.042(5)
O31 0.075(7) 0.129(7) 0.102(7) 0.014(6) 0.005(6) -0.022(6)
O32 0.085(8) 0.164(9) 0.102(7) 0.012(6) 0.004(7) -0.019(7)
O33 0.090(9) 0.143(8) 0.093(8) 0.025(6) 0.000(7) -0.022(7)
O34 0.106(7) 0.114(8) 0.120(9) -0.029(7) 0.014(7) -0.037(6)
O35 0.096(7) 0.102(6) 0.107(8) -0.012(6) -0.002(6) -0.022(5)
O36 0.091(6) 0.090(7) 0.103(8) 0.003(6) 0.008(6) -0.023(5)
O40 0.176(17) 0.141(13) 0.131(10) -0.006(9) 0.027(10) 0.021(13)
O41 0.094(8) 0.095(8) 0.127(10) -0.009(7) 0.006(7) -0.009(6)
O42 0.121(11) 0.121(9) 0.182(13) 0.004(9) 0.036(10) 0.023(8)
O43 0.167(19) 0.160(18) 0.247(15) -0.022(13) 0.032(13) -0.041(16)
O44 0.134(12) 0.129(10) 0.106(8) -0.005(7) 0.028(8) 0.006(9)
O45 0.132(11) 0.164(14) 0.096(8) -0.008(9) 0.005(8) -0.031(10)
S1 0.162(6) 0.113(4) 0.105(4) 0.008(3) 0.004(4) 0.011(4)
S2 0.157(7) 0.146(6) 0.213(9) 0.025(6) 0.044(7) 0.037(5)
S3 0.160(7) 0.195(8) 0.143(6) -0.010(6) -0.012(5) -0.018(6)
S4 0.110(4) 0.108(4) 0.096(3) -0.019(3) 0.001(3) 0.013(3)
S5 0.117(5) 0.135(6) 0.234(10) -0.004(6) 0.009(6) -0.020(5)
S6 0.199(9) 0.128(5) 0.139(5) 0.005(4) 0.012(6) 0.041(6)

loop_
_atom_type_symbol
_atom_type_description
_atom_type_scat_dispersion_real
_atom_type_scat_dispersion_imag
_atom_type_scat_source
C C 0.0033 0.0016 'International Tables Vol C Tables 4.2.6.8 and 6.1.1.4'
H H 0.0000 0.0000 'International Tables Vol C Tables 4.2.6.8 and 6.1.1.4'
N N 0.0061 0.0033 'International Tables Vol C Tables 4.2.6.8 and 6.1.1.4'
O O 0.0106 0.0060 'International Tables Vol C Tables 4.2.6.8 and 6.1.1.4'
S S 0.1246 0.1234 'International Tables Vol C Tables 4.2.6.8 and 6.1.1.4'
Mn Mn 0.3368 0.7283 'International Tables Vol C Tables 4.2.6.8 and 6.1.1.4'
Cu Cu 0.3201 1.2651 'International Tables Vol C Tables 4.2.6.8 and 6.1.1.4'

loop_
_geom_angle_atom_site_label_1
_geom_angle_atom_site_label_2
_geom_angle_atom_site_label_3
_geom_angle
_geom_angle_site_symmetry_1
_geom_angle_site_symmetry_3
O1 Cu1 O4 166.1(7) . .
O1 Cu1 N2 97.2(7) . .
O4 Cu1 N2 84.5(6) . .
O1 Cu1 N1 86.4(6) . .
O4 Cu1 N1 94.7(6) . .
N2 Cu1 N1 168.0(7) . .
O12 Cu2 N4 86.0(8) 2_575 2_575
O12 Cu2 N6 97.7(7) 2_575 .
N4 Cu2 N6 161.7(9) 2_575 .
O12 Cu2 O18 174.4(7) 2_575 .
N4 Cu2 O18 91.6(8) 2_575 .
N6 Cu2 O18 86.2(7) . .
O12 Cu2 O42 92.0(8) 2_575 .
N4 Cu2 O42 103.7(9) 2_575 .
N6 Cu2 O42 94.1(8) . .
O18 Cu2 O42 83.6(7) . .
N3 Cu3 N5 168.3(7) 4_645 .
N3 Cu3 O15 96.9(6) 4_645 .
N5 Cu3 O15 83.3(6) . .
N3 Cu3 O9 83.5(6) 4_645 4_645
N5 Cu3 O9 98.0(6) . 4_645
O15 Cu3 O9 171.3(6) . 4_645
O16 Mn1 O13 94.2(5) . .
O16 Mn1 O17 77.7(6) . .
O13 Mn1 O17 165.3(5) . .
O16 Mn1 O6 93.7(5) . .
O13 Mn1 O6 98.3(6) . .
O17 Mn1 O6 94.5(6) . .
O16 Mn1 O14 106.2(5) . .
O13 Mn1 O14 77.6(5) . .
O17 Mn1 O14 92.7(6) . .
O6 Mn1 O14 159.9(5) . .
O16 Mn1 O5 160.7(6) . .
O13 Mn1 O5 103.5(5) . .
O17 Mn1 O5 86.5(6) . .
O6 Mn1 O5 76.5(5) . .
O14 Mn1 O5 85.3(5) . .
O10 Mn2 O7 96.3(7) . .
O10 Mn2 O3 98.2(6) . .
O7 Mn2 O3 97.3(6) . .
O10 Mn2 O2 161.7(7) . .
O7 Mn2 O2 101.8(7) . .
O3 Mn2 O2 76.5(5) . .
O10 Mn2 O11 76.4(7) . .
O7 Mn2 O11 161.3(5) . .
O3 Mn2 O11 100.7(6) . .
O2 Mn2 O11 87.3(7) . .
O10 Mn2 O8 98.0(5) . .
O7 Mn2 O8 75.7(5) . .
O3 Mn2 O8 162.9(6) . .
O2 Mn2 O8 89.6(5) . .
O11 Mn2 O8 88.2(6) . .
O2 C1 O1 129(2) . .
O2 C1 C2 114.9(19) . .
O1 C1 C2 116.0(17) . .
O3 C2 N1 124.0(18) . .
O3 C2 C1 119.6(16) . .
N1 C2 C1 116.3(18) . .
N1 C3 C4 118.3(10) . .
N1 C3 C8 121.7(10) . .
C4 C3 C8 120.0 . .
C3 C4 C5 120.0 . .
C3 C4 C9 123.1(12) . .
C5 C4 C9 116.8(12) . .
C4 C5 C6 120.0 . .
C7 C6 C5 120.0 . .
C6 C7 C8 120.0 . .
C7 C8 C3 120.0 . .
C7 C8 C10 115.3(15) . .
C3 C8 C10 124.7(15) . .
C4 C9 C12 106.8(18) . .
C8 C10 C11 110(3) . .
O5 C13 O4 123.6(18) . .
O5 C13 C14 120.1(17) . .
O4 C13 C14 116.2(16) . .
O6 C14 N2 127.5(18) . .
O6 C14 C13 119.2(16) . .
N2 C14 C13 113.2(17) . .
C16 C15 C20 120.0 . .
C16 C15 N2 119.1(12) . .
C20 C15 N2 120.9(12) . .
C15 C16 C17 120.0 . .
C15 C16 C23 122.9(14) . .
C17 C16 C23 116.8(14) . .
C18 C17 C16 120.0 . .
C19 C18 C17 120.0 . .
C20 C19 C18 120.0 . .
C19 C20 C15 120.0 . .
C19 C20 C21 118.2(13) . .
C15 C20 C21 121.0(13) . .
C20 C21 C22 113(2) . .
C16 C23 C23B 101.1(18) . .
O7 C24 N3 128.9(18) . .
O7 C24 C197 123(2) . .
N3 C24 C197 107.8(16) . .
C25 C30 C29 120.0 . .
C25 C30 N3 120.6(12) . .
C29 C30 N3 119.4(12) . .
C26 C25 C30 120.0 . .
C26 C25 C33 120.8(15) . .
C30 C25 C33 119.1(16) . .
C25 C26 C27 120.0 . .
C28 C27 C26 120.0 . .
C27 C28 C29 120.0 . .
C28 C29 C30 120.0 . .
C28 C29 C31 118.2(13) . .
C30 C29 C31 121.1(13) . .
C32 C31 C29 115(3) . .
C34 C33 C25 110(3) . .
O11 C36 O12 126(2) . .
O11 C36 C37 123(2) . .
O12 C36 C37 112(2) . .
O10 C37 N4 123(2) . .
O10 C37 C36 116(2) . .
N4 C37 C36 120(2) . .
N4 C38 C39 115.7(16) . .
N4 C38 C43 123.9(16) . .
C39 C38 C43 120.0 . .
C38 C39 C40 120.0 . .
C38 C39 C45 118(2) . .
C40 C39 C45 122(2) . .
C41 C40 C39 120.0 . .
C42 C41 C40 120.0 . .
C41 C42 C43 120.0 . .
C42 C43 C38 120.0 . .
C42 C43 C44 118.0(16) . .
C38 C43 C44 122.0(16) . .
C43 C44 C46 122(3) . .
C39 C45 C47 116(2) . .
O14 C48 O15 123.1(16) . .
O14 C48 C49 119.7(18) . .
O15 C48 C49 117.1(18) . .
O13 C49 N5 126.6(16) . .
O13 C49 C48 119.0(18) . .
N5 C49 C48 114.3(16) . .
C51 C50 C55 120.0 . .
C51 C50 N5 117.0(11) . .
C55 C50 N5 123.0(11) . .
C50 C51 C52 120.0 . .
C50 C51 C56 120.8(13) . .
C52 C51 C56 119.2(13) . .
C53 C52 C51 120.0 . .
C54 C53 C52 120.0 . .
C53 C54 C55 120.0 . .
C54 C55 C50 120.0 . .
C54 C55 C58 121.4(12) . .
C50 C55 C58 118.5(12) . .
C51 C56 C57 123(2) . .
C55 C58 C59 110(2) . .
O17 C60 O18 122(2) . .
O17 C60 C61 118.5(19) . .
O18 C60 C61 119.3(18) . .
O16 C61 N6 126(2) . .
O16 C61 C60 119.0(18) . .
N6 C61 C60 114.5(19) . .
C63 C62 C67 120.0 . .
C63 C62 N6 122.7(15) . .
C67 C62 N6 117.3(15) . .
C62 C63 C64 120.0 . .
C62 C63 C69 123.5(19) . .
C64 C63 C69 116.3(19) . .
C65 C64 C63 120.0 . .
C64 C65 C66 120.0 . .
C67 C66 C65 120.0 . .
C66 C67 C62 120.0 . .
C66 C67 C68 112.3(17) . .
C62 C67 C68 127.2(17) . .
C67 C68 C70 113(2) . .
C63 C69 C71 102(3) . .
C2 N1 C3 122.0(16) . .
C2 N1 Cu1 108.6(13) . .
C3 N1 Cu1 129.4(12) . .
C14 N2 C15 122.1(16) . .
C14 N2 Cu1 112.6(13) . .
C15 N2 Cu1 125.1(13) . .
C24 N3 C30 116.1(16) . .
C24 N3 Cu3 115.0(12) . 4_655
C30 N3 Cu3 128.7(14) . 4_655
C38 N4 C37 119.3(19) . .
C38 N4 Cu2 133.1(15) . 2_574
C37 N4 Cu2 106.8(16) . 2_574
C49 N5 C50 118.2(14) . .
C49 N5 Cu3 112.5(12) . .
C50 N5 Cu3 129.3(13) . .
C61 N6 C62 118.2(18) . .
C61 N6 Cu2 110.8(16) . .
C62 N6 Cu2 130.9(13) . .
C1 O1 Cu1 112.4(13) . .
C1 O2 Mn2 115.8(14) . .
C2 O3 Mn2 111.9(12) . .
C13 O4 Cu1 113.0(12) . .
C13 O5 Mn1 111.5(13) . .
C14 O6 Mn1 111.3(12) . .
C24 O7 Mn2 114.3(13) . .
C197 O8 Mn2 114.9(11) . .
C197 O9 Cu3 108.4(12) . 4_655
C37 O10 Mn2 110.9(16) . .
C36 O11 Mn2 108.5(17) . .
C36 O12 Cu2 112.7(15) . 2_574
C49 O13 Mn1 111.3(12) . .
C48 O14 Mn1 109.3(11) . .
C48 O15 Cu3 111.2(11) . .
C61 O16 Mn1 113.3(14) . .
C60 O17 Mn1 111.4(14) . .
C60 O18 Cu2 108.1(15) . .
O21 Mn3 O26 167.0(7) . .
O21 Mn3 O24 99.0(7) . .
O26 Mn3 O24 93.5(7) . .
O21 Mn3 O20 77.8(7) . .
O26 Mn3 O20 89.1(7) . .
O24 Mn3 O20 163.8(10) . .
O21 Mn3 O25 101.3(9) . .
O26 Mn3 O25 80.3(7) . .
O24 Mn3 O25 98.7(8) . .
O20 Mn3 O25 97.5(9) . .
O21 Mn3 O23 99.2(9) . .
O26 Mn3 O23 80.2(7) . .
O24 Mn3 O23 76.3(8) . .
O20 Mn3 O23 88.5(9) . .
O25 Mn3 O23 159.4(6) . .
O34 Mn4 O31 98.4(6) . .
O34 Mn4 O29 100.2(9) . .
O31 Mn4 O29 161.3(9) . .
O34 Mn4 O32 161.9(6) . .
O31 Mn4 O32 77.9(6) . .
O29 Mn4 O32 84.1(9) . .
O34 Mn4 O30 102.2(9) . .
O31 Mn4 O30 99.9(6) . .
O29 Mn4 O30 77.0(7) . .
O32 Mn4 O30 95.9(9) . .
O34 Mn4 O35 78.5(6) . .
O31 Mn4 O35 96.9(5) . .
O29 Mn4 O35 86.0(6) . .
O32 Mn4 O35 84.3(6) . .
O30 Mn4 O35 162.8(6) . .
N7 Cu4 O19 83.7(7) . .
N7 Cu4 O33 94.3(7) . 2_674
O19 Cu4 O33 178.0(7) . 2_674
N7 Cu4 N11 162.6(9) . 2_674
O19 Cu4 N11 97.4(7) . 2_674
O33 Cu4 N11 84.6(8) 2_674 2_674
N9 Cu5 O28 92.6(9) . .
N9 Cu5 N10 174.8(10) . .
O28 Cu5 N10 85.4(8) . .
N9 Cu5 O27 85.5(8) . .
O28 Cu5 O27 166.7(10) . .
N10 Cu5 O27 97.6(7) . .
N12 Cu6 O36 82.6(7) . .
N12 Cu6 N8 161.5(9) . 3_567
O36 Cu6 N8 95.5(7) . 3_567
N12 Cu6 O22 97.3(9) . 3_567
O36 Cu6 O22 176.2(8) . 3_567
N8 Cu6 O22 83.4(9) 3_567 3_567
N12 Cu6 O44 101.1(8) . .
O36 Cu6 O44 90.8(6) . .
N8 Cu6 O44 97.3(8) 3_567 .
O22 Cu6 O44 93.0(7) 3_567 .
O19 C72 O20 119.9(19) . .
O19 C72 C73 124(2) . .
O20 C72 C73 116(3) . .
O21 C73 N7 127.5(19) . .
O21 C73 C72 121(2) . .
N7 C73 C72 111(2) . .
C75 C74 C77 120.0 . .
C75 C74 C81 120.3(12) . .
C77 C74 C81 119.7(13) . .
C79 C75 C74 120.0 . .
C79 C75 N7 118.4(14) . .
C74 C75 N7 121.6(14) . .
C75 C79 C78 120.0 . .
C75 C79 C80 122.8(12) . .
C78 C79 C80 117.1(13) . .
C76 C78 C79 120.0 . .
C77 C76 C78 120.0 . .
C76 C77 C74 120.0 . .
C83 C80 C79 105.9(18) . .
C82 C81 C74 107.5(18) . .
O22 C84 O23 123(3) . .
O22 C84 C85 121(3) . .
O23 C84 C85 116(3) . .
O24 C85 N8 119(2) . .
O24 C85 C84 125(3) . .
N8 C85 C84 116(2) . .
C93 C86 C92 116(3) . .
N8 C87 C88 126.1(15) . .
N8 C87 C92 113.8(15) . .
C88 C87 C92 120.0 . .
C87 C88 C89 120.0 . .
C87 C88 C94 117.7(15) . .
C89 C88 C94 122.2(15) . .
C88 C89 C90 120.0 . .
C91 C90 C89 120.0 . .
C92 C91 C90 120.0 . .
C91 C92 C87 120.0 . .
C91 C92 C86 114.6(16) . .
C87 C92 C86 125.1(17) . .
C95 C94 C88 119(3) . .
O27 C96 O26 122.5(19) . .
O27 C96 C97 114(2) . .
O26 C96 C97 123(2) . .
O25 C97 N9 127(2) . .
O25 C97 C96 118(2) . .
N9 C97 C96 114(2) . .
C99 C98 C103 120.0 . .
C99 C98 N9 116.5(13) . .
C103 C98 N9 122.8(14) . .
C98 C99 C100 120.0 . .
C98 C99 C105 119.7(11) . .
C100 C99 C105 120.3(11) . .
C101 C100 C99 120.0 . .
C100 C101 C102 120.0 . .
C101 C102 C103 120.0 . .
C102 C103 C98 120.0 . .
C102 C103 C104 123(2) . .
C98 C103 C104 116(2) . .
C106 C104 C103 107(2) . .
C99 C105 C107 113(2) . .
O29 C108 O28 123(2) . .
O29 C108 C109 121(2) . .
O28 C108 C109 114(2) . .
O30 C109 N10 129(2) . .
O30 C109 C108 118(2) . .
N10 C109 C108 113(2) . .
C111 C110 N10 122(2) . .
C111 C110 C115 118(2) . .
N10 C110 C115 118(2) . .
C112 C111 C110 118(3) . .
C112 C111 C116 128(3) . .
C110 C111 C116 115(3) . .
C111 C112 C113 117(3) . .
C114 C113 C112 128(3) . .
C113 C114 C115 113(4) . .
C114 C115 C110 125(3) . .
C114 C115 C117 121(3) . .
C110 C115 C117 114(2) . .
C111 C116 C119 123(3) . .
C115 C117 C118 123(3) . .
O32 C120 O33 121.8(18) . .
O32 C120 C121 120(2) . .
O33 C120 C121 118(2) . .
N11 C121 O31 125.0(17) . .
N11 C121 C120 116(2) . .
O31 C121 C120 119(2) . .
C123 C122 C127 120.0 . .
C123 C122 N11 118.8(12) . .
C127 C122 N11 121.0(12) . .
C124 C123 C122 120.0 . .
C124 C123 C129 118.8(12) . .
C122 C123 C129 121.0(12) . .
C123 C124 C125 120.0 . .
C126 C125 C124 120.0 . .
C125 C126 C127 120.0 . .
C126 C127 C122 120.0 . .
C126 C127 C128 116.5(14) . .
C122 C127 C128 123.5(14) . .
C127 C128 C131 116(3) . .
C123 C129 C130 128(3) . .
O35 C132 O36 124.7(18) . .
O35 C132 C133 116(2) . .
O36 C132 C133 119(2) . .
O34 C133 N12 125.9(18) . .
O34 C133 C132 127(2) . .
N12 C133 C132 106.9(19) . .
C135 C134 C139 120.0 . .
C135 C134 N12 118.5(9) . .
C139 C134 N12 121.5(9) . .
C136 C135 C134 120.0 . .
C136 C135 C140 109.1(12) . .
C134 C135 C140 129.9(11) . .
C135 C136 C137 120.0 . .
C138 C137 C136 120.0 . .
C137 C138 C139 120.0 . .
C138 C139 C134 120.0 . .
C138 C139 C141 114.8(15) . .
C134 C139 C141 113.8(14) . .
C135 C140 C142 109(2) . .
C143 C141 C139 115(3) . .
N13 C148 C149 114.2(19) . .
N13 C148 C150 113.1(17) . .
C149 C148 C150 115.5(19) . .
C151 C150 C155 120.0 . .
C151 C150 C148 118.4(12) . .
C155 C150 C148 121.6(12) . .
C150 C151 C152 120.0 . .
C153 C152 C151 120.0 . .
C152 C153 C154 120.0 . .
C153 C154 C155 120.0 . .
C154 C155 C150 120.0 . .
N14 C159 C160 115.4(10) . .
N14 C159 C166 102.6(16) . .
C160 C159 C166 98.8(11) . .
C161 C160 C165 120.0 . .
C161 C160 C159 119.4(10) . .
C165 C160 C159 120.6(9) . .
C160 C161 C162 120.0 . .
C163 C162 C161 120.0 . .
C164 C163 C162 120.0 . .
C163 C164 C165 120.0 . .
C164 C165 C160 120.0 . .
O9 C197 O8 123.6(17) . .
O9 C197 C24 124.9(19) . .
O8 C197 C24 111.4(16) . .
C198 N15 C199 112.3(14) . .
C198 N15 C200 112.4(15) . .
C199 N15 C200 104.84 . .
C198 N15 C201 110.3(16) . .
C199 N15 C201 116.79 . .
C200 N15 C201 99.53 . .
C202 C201 C208 106(2) . .
C202 C201 N15 118.83 . .
C208 C201 N15 105.2(18) . .
C207 C202 C203 120.01 . .
C207 C202 C201 126.25 . .
C203 C202 C201 113.70 . .
C202 C203 C204 119.97 . .
C205 C204 C203 119.97 . .
C206 C205 C204 120.13 . .
C207 C206 C205 119.99 . .
C206 C207 C202 120.02 . .
C211 C210 C219 110.2(19) . .
C211 C210 N16 119(2) . .
C219 C210 N16 110.3(17) . .
C212 C211 C216 120.0 . .
C212 C211 C210 120(2) . .
C216 C211 C210 119(2) . .
C213 C212 C211 120.0 . .
C214 C213 C212 120.0 . .
C213 C214 C215 120.0 . .
C216 C215 C214 120.0 . .
C215 C216 C211 120.0 . .
C73 N7 C75 119.8(18) . .
C73 N7 Cu4 112.3(14) . .
C75 N7 Cu4 127.7(14) . .
C87 N8 C85 122(2) . .
C87 N8 Cu6 129.6(16) . 3_467
C85 N8 Cu6 108.1(17) . 3_467
C97 N9 C98 122.7(17) . .
C97 N9 Cu5 111.8(14) . .
C98 N9 Cu5 125.4(17) . .
C109 N10 C110 120(2) . .
C109 N10 Cu5 113.7(15) . .
C110 N10 Cu5 126.5(16) . .
C121 N11 C122 120.8(18) . .
C121 N11 Cu4 112.0(14) . 2_675
C122 N11 Cu4 127.1(15) . 2_675
C133 N12 C134 112.5(17) . .
C133 N12 Cu6 117.5(12) . .
C134 N12 Cu6 128.6(15) . .
C147 N13 C148 112.2(16) . .
C147 N13 C145 106.7(17) . .
C148 N13 C145 118.2(17) . .
C147 N13 C146 98.6(16) . .
C148 N13 C146 110.8(15) . .
C145 N13 C146 108.5(16) . .
C156 N14 C159 92.82 . .
C156 N14 C157 111.25 . .
C159 N14 C157 96.73 . .
C156 N14 C158 99.97 . .
C159 N14 C158 145.15 . .
C157 N14 C158 108.28 . .
C209 N16 C217 115(3) . .
C209 N16 C218 109(2) . .
C217 N16 C218 106.9(18) . .
C209 N16 C210 107.2(17) . .
C217 N16 C210 109(2) . .
C218 N16 C210 109(3) . .
C72 O19 Cu4 108.0(14) . .
C72 O20 Mn3 110.8(14) . .
C73 O21 Mn3 112.1(14) . .
C84 O22 Cu6 112.0(18) . 3_467
C84 O23 Mn3 109.7(18) . .
C85 O24 Mn3 108.2(17) . .
C97 O25 Mn3 111.1(16) . .
C96 O26 Mn3 107.2(13) . .
C96 O27 Cu5 113.2(14) . .
C108 O28 Cu5 113.4(14) . .
C108 O29 Mn4 111.7(16) . .
C109 O30 Mn4 110.7(15) . .
C121 O31 Mn4 110.2(13) . .
C120 O32 Mn4 110.0(15) . .
C120 O33 Cu4 109.0(13) . 2_675
C133 O34 Mn4 106.8(14) . .
C132 O35 Mn4 107.9(12) . .
C132 O36 Cu6 112.3(12) . .
S2 O42 Cu2 113.3(11) . .
S1 O44 Cu6 124.0(10) . .
O44 S1 C191 109.8(14) . .
O44 S1 C192 108.8(13) . .
C191 S1 C192 97.6(16) . .
O42 S2 C184 107.5(17) . .
O42 S2 C183 109.5(14) . .
C184 S2 C183 99.7(14) . .
O45 S3 C195 114.6(14) . .
O45 S3 C196 104.9(12) . .
C195 S3 C196 97.1(14) . .
O41 S4 C187 108.5(14) . .
O41 S4 C188 106.3(11) . .
C187 S4 C188 94.1(16) . .
C194 S5 O43 92.9(18) . .
C194 S5 C193 113(2) . .
O43 S5 C193 106(2) . .
O40 S6 C189 100.5(17) . .
O40 S6 C190 99.8(19) . .
C189 S6 C190 96(2) . .

loop_
_geom_bond_atom_site_label_1
_geom_bond_atom_site_label_2
_geom_bond_distance
_geom_bond_site_symmetry_2
Cu1 O1 1.920(13) .
Cu1 O4 1.923(12) .
Cu1 N2 1.937(17) .
Cu1 N1 1.955(16) .
Cu2 O12 1.908(14) 2_575
Cu2 N4 1.915(18) 2_575
Cu2 N6 1.94(2) .
Cu2 O18 1.971(17) .
Cu2 O42 2.32(2) .
Cu3 N3 1.927(15) 4_645
Cu3 N5 1.937(14) .
Cu3 O15 1.961(14) .
Cu3 O9 1.971(12) 4_645
Mn1 O16 2.117(14) .
Mn1 O13 2.147(15) .
Mn1 O17 2.152(15) .
Mn1 O6 2.194(14) .
Mn1 O14 2.200(15) .
Mn1 O5 2.220(15) .
Mn2 O10 2.077(18) .
Mn2 O7 2.127(17) .
Mn2 O3 2.134(12) .
Mn2 O2 2.148(17) .
Mn2 O11 2.181(18) .
Mn2 O8 2.185(13) .
C1 O2 1.24(2) .
C1 O1 1.28(3) .
C1 C2 1.49(3) .
C2 O3 1.29(3) .
C2 N1 1.35(3) .
C3 N1 1.363(18) .
C3 C4 1.3900 .
C3 C8 1.3900 .
C4 C5 1.3900 .
C4 C9 1.62(2) .
C5 C6 1.3900 .
C6 C7 1.3900 .
C7 C8 1.3900 .
C8 C10 1.57(2) .
C9 C12 1.64(3) .
C10 C11 1.61(3) .
C13 O5 1.22(2) .
C13 O4 1.27(2) .
C13 C14 1.51(3) .
C14 O6 1.25(2) .
C14 N2 1.32(3) .
C15 C16 1.3900 .
C15 C20 1.3900 .
C15 N2 1.433(19) .
C16 C17 1.3900 .
C16 C23 1.57(2) .
C17 C18 1.3900 .
C18 C19 1.3900 .
C19 C20 1.3900 .
C20 C21 1.49(3) .
C21 C22 1.55(3) .
C23 C23B 1.61(3) .
C24 O7 1.22(3) .
C24 N3 1.33(3) .
C24 C197 1.48(3) .
C30 C25 1.3900 .
C30 C29 1.3900 .
C30 N3 1.502(19) .
C25 C26 1.3900 .
C25 C33 1.59(2) .
C26 C27 1.3900 .
C27 C28 1.3900 .
C28 C29 1.3900 .
C29 C31 1.58(4) .
C31 C32 1.49(5) .
C33 C34 1.56(3) .
C36 O11 1.21(3) .
C36 O12 1.36(3) .
C36 C37 1.40(4) .
C37 O10 1.32(3) .
C37 N4 1.39(3) .
C38 N4 1.36(2) .
C38 C39 1.3900 .
C38 C43 1.3900 .
C39 C40 1.3900 .
C39 C45 1.52(2) .
C40 C41 1.3900 .
C41 C42 1.3900 .
C42 C43 1.3900 .
C43 C44 1.57(2) .
C44 C46 1.57(3) .
C45 C47 1.58(3) .
C48 O14 1.27(3) .
C48 O15 1.27(3) .
C48 C49 1.48(2) .
C49 O13 1.27(2) .
C49 N5 1.29(2) .
C50 C51 1.3900 .
C50 C55 1.3900 .
C50 N5 1.426(19) .
C51 C52 1.3900 .
C51 C56 1.43(3) .
C52 C53 1.3900 .
C53 C54 1.3900 .
C54 C55 1.3900 .
C55 C58 1.52(3) .
C56 C57 1.55(2) .
C58 C59 1.56(2) .
C60 O17 1.26(2) .
C60 O18 1.30(3) .
C60 C61 1.48(3) .
C61 O16 1.23(2) .
C61 N6 1.33(3) .
C62 C63 1.3900 .
C62 C67 1.3900 .
C62 N6 1.46(2) .
C63 C64 1.3900 .
C63 C69 1.44(4) .
C64 C65 1.3900 .
C65 C66 1.3900 .
C66 C67 1.3900 .
C67 C68 1.56(2) .
C68 C70 1.57(2) .
C69 C71 1.59(3) .
N3 Cu3 1.927(15) 4_655
N4 Cu2 1.916(18) 2_574
O8 C197 1.32(2) .
O9 C197 1.21(2) .
O9 Cu3 1.972(12) 4_655
O12 Cu2 1.908(14) 2_574
Mn3 O21 2.087(18) .
Mn3 O26 2.162(16) .
Mn3 O24 2.169(19) .
Mn3 O20 2.19(2) .
Mn3 O25 2.22(2) .
Mn3 O23 2.30(2) .
Mn4 O34 2.12(2) .
Mn4 O31 2.156(16) .
Mn4 O29 2.165(18) .
Mn4 O32 2.18(2) .
Mn4 O30 2.200(18) .
Mn4 O35 2.224(15) .
Cu4 N7 1.94(2) .
Cu4 O19 1.962(15) .
Cu4 O33 1.963(16) 2_674
Cu4 N11 1.972(17) 2_674
Cu5 N9 1.887(17) .
Cu5 O28 1.891(18) .
Cu5 N10 1.909(19) .
Cu5 O27 1.929(18) .
Cu6 N12 1.89(2) .
Cu6 O36 1.943(15) .
Cu6 N8 1.95(2) 3_567
Cu6 O22 1.976(15) 3_567
Cu6 O44 2.390(18) .
C72 O19 1.20(3) .
C72 O20 1.31(3) .
C72 C73 1.45(2) .
C73 O21 1.30(2) .
C73 N7 1.31(2) .
C74 C75 1.3900 .
C74 C77 1.3900 .
C74 C81 1.576(17) .
C75 C79 1.3900 .
C75 N7 1.49(2) .
C79 C78 1.3900 .
C79 C80 1.597(16) .
C78 C76 1.3900 .
C76 C77 1.3900 .
C80 C83 1.567(19) .
C81 C82 1.562(19) .
C84 O22 1.14(3) .
C84 O23 1.27(3) .
C84 C85 1.44(2) .
C85 O24 1.30(3) .
C85 N8 1.33(3) .
C86 C93 1.57(3) .
C86 C92 1.58(2) .
C87 N8 1.30(2) .
C87 C88 1.3900 .
C87 C92 1.3900 .
C88 C89 1.3900 .
C88 C94 1.57(2) .
C89 C90 1.3900 .
C90 C91 1.3900 .
C91 C92 1.3900 .
C94 C95 1.55(3) .
C96 O27 1.30(3) .
C96 O26 1.36(3) .
C96 C97 1.48(2) .
C97 O25 1.27(3) .
C97 N9 1.37(3) .
C98 C99 1.3900 .
C98 C103 1.3900 .
C98 N9 1.43(2) .
C99 C100 1.3900 .
C99 C105 1.557(15) .
C100 C101 1.3900 .
C101 C102 1.3900 .
C102 C103 1.3900 .
C103 C104 1.590(18) .
C104 C106 1.576(19) .
C105 C107 1.57(2) .
C108 O29 1.19(3) .
C108 O28 1.33(3) .
C108 C109 1.51(4) .
C109 O30 1.22(3) .
C109 N10 1.33(3) .
C110 C111 1.40(4) .
C110 N10 1.44(3) .
C110 C115 1.46(4) .
C111 C112 1.40(4) .
C111 C116 1.51(3) .
C112 C113 1.45(6) .
C113 C114 1.31(6) .
C114 C115 1.37(4) .
C115 C117 1.52(3) .
C116 C119 1.59(3) .
C117 C118 1.59(3) .
C120 O32 1.24(3) .
C120 O33 1.31(3) .
C120 C121 1.48(2) .
C121 N11 1.27(3) .
C121 O31 1.29(3) .
C122 C123 1.3900 .
C122 C127 1.3900 .
C122 N11 1.393(19) .
C123 C124 1.3900 .
C123 C129 1.53(3) .
C124 C125 1.3900 .
C125 C126 1.3900 .
C126 C127 1.3900 .
C127 C128 1.52(3) .
C128 C131 1.61(3) .
C129 C130 1.54(3) .
C132 O35 1.27(3) .
C132 O36 1.33(3) .
C132 C133 1.46(3) .
C133 O34 1.22(3) .
C133 N12 1.41(3) .
C134 C135 1.3900 .
C134 C139 1.3900 .
C134 N12 1.559(15) .
C135 C136 1.3900 .
C135 C140 1.59(3) .
C136 C137 1.3900 .
C137 C138 1.3900 .
C138 C139 1.3900 .
C139 C141 1.629(19) .
C140 C142 1.60(3) .
C141 C143 1.56(3) .
C145 N13 1.50(3) .
C146 N13 1.53(3) .
C147 N13 1.47(3) .
C148 N13 1.49(3) .
C148 C149 1.49(4) .
C148 C150 1.54(2) .
C150 C151 1.3900 .
C150 C155 1.3900 .
C151 C152 1.3900 .
C152 C153 1.3900 .
C153 C154 1.3900 .
C154 C155 1.3900 .
C156 N14 1.4755(3) .
C157 N14 1.5008(3) .
C158 N14 1.6048(2) .
C159 N14 1.4841(3) .
C159 C160 1.568(14) .
C159 C166 1.63(2) .
C160 C161 1.3900 .
C160 C165 1.3900 .
C161 C162 1.3900 .
C162 C163 1.3900 .
C163 C164 1.3900 .
C164 C165 1.3900 .
C183 S2 1.85(2) .
C184 S2 1.82(2) .
C187 S4 1.61(3) .
C188 S4 1.77(3) .
C189 S6 1.72(4) .
C190 S6 1.80(4) .
C191 S1 1.78(3) .
C192 S1 1.83(3) .
C193 S5 1.84(4) .
C194 S5 1.36(3) .
C195 S3 1.67(3) .
C196 S3 1.77(2) .
N15 C198 1.47(2) .
N15 C199 1.6078(2) .
N15 C200 1.6103(2) .
N15 C201 1.6658(4) .
C201 C202 1.5478(3) .
C201 C208 1.55(3) .
C202 C207 1.3900(3) .
C202 C203 1.3909(3) .
C203 C204 1.3925(3) .
C204 C205 1.3886(3) .
C205 C206 1.3881(3) .
C206 C207 1.3894(3) .
C209 N16 1.46(3) .
C210 C211 1.50(2) .
C210 C219 1.55(2) .
C210 N16 1.63(3) .
C211 C212 1.3900 .
C211 C216 1.3900 .
C212 C213 1.3900 .
C213 C214 1.3900 .
C214 C215 1.3900 .
C215 C216 1.3900 .
C217 N16 1.48(2) .
C218 N16 1.61(3) .
N8 Cu6 1.95(2) 3_467
N11 Cu4 1.971(17) 2_675
O22 Cu6 1.976(15) 3_467
O33 Cu4 1.963(16) 2_675
O40 S6 1.47(2) .
O41 S4 1.441(17) .
O42 S2 1.46(2) .
O43 S5 1.68(4) .
O44 S1 1.53(2) .
O45 S3 1.56(2) .
